data_4324252
loop_
_publ_author_name
'Hartmut Schubert'
'J\"org-Alexander Dimmer'
'Fritz-Robert K\"uchle'
'Klaus Eichele'
'Lars Wesemann'

_publ_section_title
;
 Homoleptic Coinage Metal Compounds of Group(IV) heteroborates
;
_journal_name_full 'Inorganic Chemistry'
_journal_page_first 664
_journal_page_last 670
_journal_paper_doi 10.1021/ic102118n
_journal_volume 50
_journal_year 2011
_chemical_formula_sum 'C95 H308 Ag2 B66 N15 O5 Sn6'
_chemical_formula_weight 3383.02
_chemical_name_systematic
;
 ?
;
_space_group_IT_number 2
_symmetry_cell_setting triclinic
_symmetry_space_group_name_Hall '-P 1'
_symmetry_space_group_name_H-M 'P -1'
_atom_sites_solution_hydrogens geom
_atom_sites_solution_primary direct
_atom_sites_solution_secondary difmap
_audit_creation_method SHELXL-97
_cell_angle_alpha 74.485(6)
_cell_angle_beta 66.041(6)
_cell_angle_gamma 60.101(5)
_cell_formula_units_Z 1
_cell_length_a 17.1431(13)
_cell_length_b 17.3073(13)
_cell_length_c 18.9524(16)
_cell_measurement_temperature 173(2)
_cell_volume 4439.7(7)
_computing_cell_refinement 'Stoe X-Area'
_computing_data_collection 'Stoe WinXpose'
_computing_data_reduction 'Stoe X-Area'
_computing_molecular_graphics ORTEP3
_computing_publication_material SHELX97
_computing_structure_refinement 'SHELXL-97 (Sheldrick, 1997)'
_computing_structure_solution 'SHELXS-97 (Sheldrick, 1990)'
_diffrn_ambient_temperature 173(2)
_diffrn_measured_fraction_theta_full 0.989
_diffrn_measured_fraction_theta_max 0.989
_diffrn_measurement_device_type 'Stoe IPDS 2T'
_diffrn_measurement_method 'OMEGA SCANS'
_diffrn_radiation_monochromator graphite
_diffrn_radiation_source 'fine-focus sealed tube'
_diffrn_radiation_type MoK\a
_diffrn_radiation_wavelength 0.71073
_diffrn_reflns_av_R_equivalents 0.0505
_diffrn_reflns_av_sigmaI/netI 0.0349
_diffrn_reflns_limit_h_max 21
_diffrn_reflns_limit_h_min -21
_diffrn_reflns_limit_k_max 21
_diffrn_reflns_limit_k_min -21
_diffrn_reflns_limit_l_max 23
_diffrn_reflns_limit_l_min -23
_diffrn_reflns_number 62670
_diffrn_reflns_theta_full 26.37
_diffrn_reflns_theta_max 26.37
_diffrn_reflns_theta_min 5.67
_exptl_absorpt_coefficient_mu 1.089
_exptl_absorpt_correction_T_max 0.8902
_exptl_absorpt_correction_T_min 0.8029
_exptl_absorpt_correction_type numerical
_exptl_absorpt_process_details 'Stoe XRED, XSHAPE'
_exptl_crystal_colour colorless
_exptl_crystal_density_diffrn 1.265
_exptl_crystal_description prism
_exptl_crystal_F_000 1747
_exptl_crystal_size_max 0.22
_exptl_crystal_size_mid 0.19
_exptl_crystal_size_min 0.17
_refine_diff_density_max 1.680
_refine_diff_density_min -0.655
_refine_diff_density_rms 0.073
_refine_ls_extinction_method none
_refine_ls_goodness_of_fit_ref 1.057
_refine_ls_hydrogen_treatment constr
_refine_ls_matrix_type full
_refine_ls_number_parameters 886
_refine_ls_number_reflns 17987
_refine_ls_number_restraints 5
_refine_ls_restrained_S_all 1.058
_refine_ls_R_factor_all 0.0460
_refine_ls_R_factor_gt 0.0352
_refine_ls_shift/su_max 0.002
_refine_ls_shift/su_mean 0.000
_refine_ls_structure_factor_coef Fsqd
_refine_ls_weighting_details 'calc w=1/[\s^2^(Fo^2^)+(0.0327P)^2^+5.6919P] where P=(Fo^2^+2Fc^2^)/3'
_refine_ls_weighting_scheme calc
_refine_ls_wR_factor_gt 0.0792
_refine_ls_wR_factor_ref 0.0832
_reflns_number_gt 15347
_reflns_number_total 17987
_reflns_threshold_expression >2sigma(I)
_cod_data_source_file ic102118n_si_001_4.cif
_cod_data_source_block hs84
_cod_original_cell_volume 4439.7(6)
_cod_database_code 4324252

loop_
_symmetry_equiv_pos_as_xyz
'x, y, z'
'-x, -y, -z'

loop_
_atom_site_label
_atom_site_type_symbol
_atom_site_fract_x
_atom_site_fract_y
_atom_site_fract_z
_atom_site_U_iso_or_equiv
_atom_site_adp_type
_atom_site_occupancy
_atom_site_symmetry_multiplicity
_atom_site_calc_flag
_atom_site_refinement_flags
_atom_site_disorder_assembly
_atom_site_disorder_group
B103 B 0.0198(2) 0.0783(2) 0.7332(2) 0.0278(7) Uani 1 1 d . . .
H103 H 0.0934 0.0259 0.7138 0.033 Uiso 1 1 calc R . .
B101 B -0.1807(2) 0.1470(2) 0.8473(2) 0.0268(7) Uani 1 1 d . . .
H101 H -0.2351 0.1386 0.9009 0.032 Uiso 1 1 calc R . .
B204 B -0.2620(3) -0.1699(2) 0.6923(2) 0.0284(7) Uani 1 1 d . . .
H204 H -0.2038 -0.1682 0.6390 0.034 Uiso 1 1 calc R . .
B203 B -0.3558(2) -0.0682(2) 0.7446(2) 0.0267(7) Uani 1 1 d . . .
H203 H -0.3576 -0.0017 0.7249 0.032 Uiso 1 1 calc R . .
B108 B -0.0151(3) 0.1855(2) 0.6815(2) 0.0307(7) Uani 1 1 d . . .
H108 H 0.0370 0.1996 0.6291 0.037 Uiso 1 1 calc R . .
B104 B -0.0645(2) 0.1174(2) 0.6785(2) 0.0267(7) Uani 1 1 d . . .
H104 H -0.0447 0.0899 0.6244 0.032 Uiso 1 1 calc R . .
B304 B 0.2073(3) -0.3486(2) 0.6898(2) 0.0289(7) Uani 1 1 d . . .
H304 H 0.1930 -0.3044 0.6382 0.035 Uiso 1 1 calc R . .
B303 B 0.1542(3) -0.4281(2) 0.7400(2) 0.0271(7) Uani 1 1 d . . .
H303 H 0.1058 -0.4349 0.7204 0.033 Uiso 1 1 calc R . .
B301 B 0.1937(3) -0.3764(2) 0.8580(2) 0.0287(7) Uani 1 1 d . . .
H301 H 0.1708 -0.3505 0.9136 0.034 Uiso 1 1 calc R . .
B209 B -0.3583(3) -0.2736(2) 0.8028(2) 0.0338(8) Uani 1 1 d . . .
H209 H -0.3600 -0.3388 0.8210 0.041 Uiso 1 1 calc R . .
B105 B -0.1881(2) 0.1595(2) 0.7488(2) 0.0278(7) Uani 1 1 d . . .
H105 H -0.2471 0.1590 0.7394 0.033 Uiso 1 1 calc R . .
B109 B -0.1373(3) 0.2333(2) 0.6902(2) 0.0310(7) Uani 1 1 d . . .
H109 H -0.1639 0.2781 0.6432 0.037 Uiso 1 1 calc R . .
B207 B -0.3803(3) -0.1191(2) 0.6915(2) 0.0313(7) Uani 1 1 d . . .
H207 H -0.3963 -0.0842 0.6378 0.038 Uiso 1 1 calc R . .
B201 B -0.3331(3) -0.2294(2) 0.8609(2) 0.0295(7) Uani 1 1 d . . .
H201 H -0.3208 -0.2658 0.9155 0.035 Uiso 1 1 calc R . .
B308 B 0.3223(3) -0.4000(3) 0.6975(2) 0.0351(8) Uani 1 1 d . . .
H308 H 0.3796 -0.3869 0.6508 0.042 Uiso 1 1 calc R . .
B307 B 0.2764(3) -0.4660(2) 0.6844(2) 0.0325(8) Uani 1 1 d . . .
H307 H 0.3040 -0.4956 0.6295 0.039 Uiso 1 1 calc R . .
B102 B -0.0518(2) 0.0963(2) 0.8375(2) 0.0253(7) Uani 1 1 d . . .
H102 H -0.0238 0.0552 0.8849 0.030 Uiso 1 1 calc R . .
B305 B 0.2317(3) -0.3172(2) 0.7628(2) 0.0310(8) Uani 1 1 d . . .
H305 H 0.2331 -0.2530 0.7578 0.037 Uiso 1 1 calc R . .
B310 B 0.2632(3) -0.4922(2) 0.8455(2) 0.0300(7) Uani 1 1 d . . .
H310 H 0.2825 -0.5389 0.8946 0.036 Uiso 1 1 calc R . .
B302 B 0.1456(3) -0.4459(2) 0.8438(2) 0.0264(7) Uani 1 1 d . . .
H302 H 0.0920 -0.4644 0.8904 0.032 Uiso 1 1 calc R . .
B309 B 0.3146(3) -0.4164(2) 0.7972(2) 0.0329(8) Uani 1 1 d . . .
H309 H 0.3671 -0.4141 0.8147 0.039 Uiso 1 1 calc R . .
B202 B -0.4006(2) -0.1044(2) 0.8487(2) 0.0293(7) Uani 1 1 d . . .
H202 H -0.4314 -0.0609 0.8954 0.035 Uiso 1 1 calc R . .
B107 B -0.0073(3) 0.1727(2) 0.7754(2) 0.0299(7) Uani 1 1 d . . .
H107 H 0.0496 0.1782 0.7835 0.036 Uiso 1 1 calc R . .
B205 B -0.2474(3) -0.2693(2) 0.7636(2) 0.0310(8) Uani 1 1 d . . .
H205 H -0.1802 -0.3311 0.7558 0.037 Uiso 1 1 calc R . .
B106 B -0.1260(3) 0.2130(2) 0.8428(2) 0.0273(7) Uani 1 1 d . . .
H106 H -0.1455 0.2446 0.8945 0.033 Uiso 1 1 calc R . .
B111 B -0.1022(3) 0.2674(2) 0.7482(2) 0.0320(8) Uani 1 1 d . . .
H111 H -0.1067 0.3349 0.7389 0.038 Uiso 1 1 calc R . .
B306 B 0.2400(3) -0.5230(2) 0.7761(2) 0.0296(7) Uani 1 1 d . . .
H306 H 0.2444 -0.5896 0.7803 0.036 Uiso 1 1 calc R . .
B208 B -0.3166(3) -0.2380(2) 0.7030(2) 0.0332(8) Uani 1 1 d . . .
H208 H -0.2917 -0.2799 0.6566 0.040 Uiso 1 1 calc R . .
B206 B -0.4628(3) -0.0809(2) 0.7839(2) 0.0320(8) Uani 1 1 d . . .
H206 H -0.5320 -0.0218 0.7896 0.038 Uiso 1 1 calc R . .
B311 B 0.3438(3) -0.5071(2) 0.7488(2) 0.0361(8) Uani 1 1 d . . .
H311 H 0.4155 -0.5635 0.7353 0.043 Uiso 1 1 calc R . .
B211 B -0.4391(3) -0.1842(3) 0.7579(2) 0.0365(9) Uani 1 1 d . . .
H211 H -0.4933 -0.1918 0.7471 0.044 Uiso 1 1 calc R . .
B110 B -0.2066(3) 0.2506(2) 0.7902(2) 0.0307(7) Uani 1 1 d . . .
H110 H -0.2782 0.3065 0.8078 0.037 Uiso 1 1 calc R . .
B210 B -0.4485(3) -0.1766(3) 0.8530(2) 0.0327(8) Uani 1 1 d . . .
H210 H -0.5088 -0.1791 0.9038 0.039 Uiso 1 1 calc R . .
N5 N 0.07475(18) 0.55298(16) 0.12187(14) 0.0253(5) Uani 1 1 d . . .
N4 N 0.23526(18) 0.88764(17) 0.88720(15) 0.0278(5) Uani 1 1 d . . .
N1 N 0.7804(2) 0.07199(17) 0.51557(15) 0.0317(6) Uani 1 1 d . . .
N2 N 0.63354(19) 0.54381(17) 0.65892(16) 0.0314(6) Uani 1 1 d . . .
N3 N 0.52131(19) 0.79612(17) 0.12402(16) 0.0332(6) Uani 1 1 d . . .
C541 C 0.0848(2) 0.5158(2) 0.05302(19) 0.0307(7) Uani 1 1 d . . .
H54A H 0.1234 0.5368 0.0065 0.037 Uiso 1 1 calc R . .
H54B H 0.0222 0.5403 0.0485 0.037 Uiso 1 1 calc R . .
C121 C 0.7354(2) 0.0096(2) 0.53277(19) 0.0325(7) Uani 1 1 d . . .
H12A H 0.7270 -0.0147 0.5863 0.039 Uiso 1 1 calc R . .
H12B H 0.6726 0.0444 0.5273 0.039 Uiso 1 1 calc R . .
C211 C 0.7367(2) 0.4785(2) 0.6504(2) 0.0367(7) Uani 1 1 d . . .
H21A H 0.7380 0.4304 0.6911 0.044 Uiso 1 1 calc R . .
H21B H 0.7659 0.4525 0.6013 0.044 Uiso 1 1 calc R . .
C421 C 0.1455(2) 0.8955(2) 0.95403(19) 0.0313(7) Uani 1 1 d . . .
H42A H 0.1623 0.8694 1.0009 0.038 Uiso 1 1 calc R . .
H42B H 0.1030 0.9585 0.9603 0.038 Uiso 1 1 calc R . .
C111 C 0.8783(3) 0.0221(3) 0.5254(2) 0.0424(8) Uani 1 1 d . . .
H11A H 0.9205 -0.0205 0.4863 0.051 Uiso 1 1 calc R . .
H11B H 0.9033 0.0647 0.5158 0.051 Uiso 1 1 calc R . .
C521 C 0.0068(3) 0.5280(2) 0.1941(2) 0.0373(7) Uani 1 1 d . . .
H52A H -0.0512 0.5459 0.1838 0.045 Uiso 1 1 calc R . .
H52B H 0.0354 0.4634 0.2041 0.045 Uiso 1 1 calc R . .
C241 C 0.6311(3) 0.6202(2) 0.5954(2) 0.0388(8) Uani 1 1 d . . .
H24A H 0.6617 0.6508 0.6021 0.047 Uiso 1 1 calc R . .
H24B H 0.6679 0.5950 0.5456 0.047 Uiso 1 1 calc R . .
C512 C 0.2492(2) 0.5264(3) 0.0649(2) 0.0442(9) Uani 1 1 d . . .
H51A H 0.3063 0.5001 0.0782 0.066 Uiso 1 1 calc R . .
H51B H 0.2311 0.5889 0.0498 0.066 Uiso 1 1 calc R . .
H51C H 0.2605 0.4974 0.0227 0.066 Uiso 1 1 calc R . .
C131 C 0.7134(3) 0.1430(2) 0.5726(2) 0.0382(8) Uani 1 1 d . . .
H13A H 0.7083 0.1141 0.6246 0.046 Uiso 1 1 calc R . .
H13B H 0.6507 0.1706 0.5674 0.046 Uiso 1 1 calc R . .
N100 N 0.0474(3) 0.6362(3) 0.5526(2) 0.0571(9) Uani 1 1 d . . .
C531 C 0.0382(3) 0.6539(2) 0.1056(2) 0.0374(8) Uani 1 1 d . . .
H53A H 0.0356 0.6774 0.1480 0.045 Uiso 1 1 calc R . .
H53B H 0.0836 0.6664 0.0590 0.045 Uiso 1 1 calc R . .
C542 C 0.1290(3) 0.4144(2) 0.0561(2) 0.0418(8) Uani 1 1 d . . .
H54C H 0.1323 0.3974 0.0103 0.063 Uiso 1 1 calc R . .
H54D H 0.0905 0.3926 0.1010 0.063 Uiso 1 1 calc R . .
H54E H 0.1919 0.3892 0.0588 0.063 Uiso 1 1 calc R . .
C221 C 0.5820(3) 0.5843(2) 0.7366(2) 0.0420(8) Uani 1 1 d . . .
H22A H 0.6092 0.6216 0.7372 0.050 Uiso 1 1 calc R . .
H22B H 0.5158 0.6229 0.7407 0.050 Uiso 1 1 calc R . .
C511 C 0.1703(2) 0.5150(2) 0.1341(2) 0.0358(7) Uani 1 1 d . . .
H51D H 0.1611 0.5432 0.1766 0.043 Uiso 1 1 calc R . .
H51E H 0.1907 0.4516 0.1499 0.043 Uiso 1 1 calc R . .
C431 C 0.2085(2) 0.9361(3) 0.81495(19) 0.0380(8) Uani 1 1 d . . .
H43A H 0.1834 0.9047 0.8014 0.046 Uiso 1 1 calc R . .
H43B H 0.1579 0.9956 0.8270 0.046 Uiso 1 1 calc R . .
C422 C 0.0918(3) 0.8524(2) 0.9468(2) 0.0397(8) Uani 1 1 d . . .
H42C H 0.0362 0.8615 0.9919 0.060 Uiso 1 1 calc R . .
H42D H 0.1319 0.7895 0.9426 0.060 Uiso 1 1 calc R . .
H42E H 0.0729 0.8787 0.9015 0.060 Uiso 1 1 calc R . .
C411 C 0.2841(2) 0.9275(2) 0.9080(2) 0.0378(8) Uani 1 1 d . . .
H41A H 0.2981 0.8953 0.9551 0.045 Uiso 1 1 calc R . .
H41B H 0.3442 0.9178 0.8671 0.045 Uiso 1 1 calc R . .
C322 C 0.3916(3) 0.9216(3) 0.0687(3) 0.0500(10) Uani 1 1 d . . .
H32H H 0.3848 0.9635 0.0242 0.060 Uiso 0.745(5) 1 calc PR A 1
H32I H 0.3596 0.9534 0.1144 0.060 Uiso 0.745(5) 1 calc PR A 1
H32J H 0.3641 0.8832 0.0732 0.060 Uiso 0.745(5) 1 calc PR A 1
H32G H 0.3273 0.9676 0.0838 0.060 Uiso 0.255(5) 1 d PR A 2
H32E H 0.3964 0.8804 0.0401 0.060 Uiso 0.255(5) 1 d PR A 2
H32F H 0.4337 0.9480 0.0369 0.060 Uiso 0.255(5) 1 d PR A 2
O103 O 0.1530(3) 0.4916(3) 0.5402(2) 0.0874(12) Uani 1 1 d . . .
C112 C 0.8807(3) -0.0274(2) 0.6037(2) 0.0428(8) Uani 1 1 d . . .
H11C H 0.9449 -0.0566 0.6046 0.064 Uiso 1 1 calc R . .
H11D H 0.8581 -0.0713 0.6134 0.064 Uiso 1 1 calc R . .
H11E H 0.8407 0.0142 0.6430 0.064 Uiso 1 1 calc R . .
C442 C 0.3329(3) 0.7302(2) 0.9404(2) 0.0473(9) Uani 1 1 d . . .
H44A H 0.3761 0.6704 0.9255 0.071 Uiso 1 1 calc R . .
H44B H 0.2771 0.7302 0.9818 0.071 Uiso 1 1 calc R . .
H44C H 0.3635 0.7521 0.9573 0.071 Uiso 1 1 calc R . .
C141 C 0.7950(3) 0.1129(3) 0.4324(2) 0.0462(9) Uani 1 1 d . . .
H14A H 0.8253 0.1510 0.4232 0.055 Uiso 1 1 calc R . .
H14B H 0.8378 0.0654 0.3978 0.055 Uiso 1 1 calc R . .
C532 C -0.0591(3) 0.7033(3) 0.0956(3) 0.0583(11) Uani 1 1 d . . .
H53C H -0.0764 0.7662 0.0856 0.088 Uiso 1 1 calc R . .
H53D H -0.1052 0.6930 0.1420 0.088 Uiso 1 1 calc R . .
H53E H -0.0572 0.6820 0.0528 0.088 Uiso 1 1 calc R . .
C441 C 0.3047(2) 0.7899(2) 0.8717(2) 0.0390(8) Uani 1 1 d . . .
H44D H 0.2761 0.7657 0.8540 0.047 Uiso 1 1 calc R . .
H44E H 0.3619 0.7880 0.8299 0.047 Uiso 1 1 calc R . .
C212 C 0.7964(3) 0.5172(3) 0.6538(3) 0.0511(10) Uani 1 1 d . . .
H21C H 0.8602 0.4712 0.6476 0.077 Uiso 1 1 calc R . .
H21D H 0.7699 0.5413 0.7029 0.077 Uiso 1 1 calc R . .
H21E H 0.7974 0.5640 0.6129 0.077 Uiso 1 1 calc R . .
C432 C 0.2890(3) 0.9445(3) 0.7449(2) 0.0543(11) Uani 1 1 d . . .
H43C H 0.2657 0.9758 0.7022 0.081 Uiso 1 1 calc R . .
H43D H 0.3389 0.8860 0.7314 0.081 Uiso 1 1 calc R . .
H43E H 0.3133 0.9770 0.7569 0.081 Uiso 1 1 calc R . .
C231 C 0.5846(3) 0.4938(2) 0.6536(2) 0.0438(9) Uani 1 1 d . . .
H23A H 0.5977 0.4404 0.6892 0.053 Uiso 1 1 calc R . .
H23B H 0.5164 0.5311 0.6710 0.053 Uiso 1 1 calc R . .
C222 C 0.5859(3) 0.5176(3) 0.8071(2) 0.0526(10) Uani 1 1 d . . .
H22C H 0.5518 0.5490 0.8531 0.079 Uiso 1 1 calc R . .
H22D H 0.6510 0.4800 0.8046 0.079 Uiso 1 1 calc R . .
H22E H 0.5573 0.4814 0.8082 0.079 Uiso 1 1 calc R . .
C103 C 0.1278(3) 0.5663(3) 0.5561(2) 0.0619(12) Uani 1 1 d . . .
H10A H 0.1680 0.5742 0.5717 0.074 Uiso 1 1 calc R . .
C122 C 0.7911(3) -0.0669(3) 0.4819(2) 0.0496(10) Uani 1 1 d . . .
H12C H 0.7577 -0.1026 0.4965 0.074 Uiso 1 1 calc R . .
H12D H 0.8527 -0.1030 0.4880 0.074 Uiso 1 1 calc R . .
H12E H 0.7985 -0.0437 0.4288 0.074 Uiso 1 1 calc R . .
C132 C 0.7421(4) 0.2160(3) 0.5633(3) 0.0589(11) Uani 1 1 d . . .
H13C H 0.6955 0.2581 0.6014 0.088 Uiso 1 1 calc R . .
H13D H 0.7461 0.2462 0.5124 0.088 Uiso 1 1 calc R . .
H13E H 0.8030 0.1899 0.5704 0.088 Uiso 1 1 calc R . .
C522 C -0.0197(3) 0.5690(3) 0.2670(2) 0.0573(11) Uani 1 1 d . . .
H52C H -0.0626 0.5494 0.3093 0.086 Uiso 1 1 calc R . .
H52D H -0.0501 0.6330 0.2587 0.086 Uiso 1 1 calc R . .
H52E H 0.0368 0.5503 0.2790 0.086 Uiso 1 1 calc R . .
C142 C 0.7035(4) 0.1674(3) 0.4129(3) 0.0629(13) Uani 1 1 d . . .
H14C H 0.7176 0.1912 0.3598 0.094 Uiso 1 1 calc R . .
H14D H 0.6613 0.2157 0.4459 0.094 Uiso 1 1 calc R . .
H14E H 0.6737 0.1299 0.4208 0.094 Uiso 1 1 calc R . .
C412 C 0.2277(3) 1.0259(3) 0.9198(3) 0.0588(11) Uani 1 1 d . . .
H41C H 0.2637 1.0452 0.9326 0.088 Uiso 1 1 calc R . .
H41D H 0.1687 1.0362 0.9612 0.088 Uiso 1 1 calc R . .
H41E H 0.2148 1.0588 0.8730 0.088 Uiso 1 1 calc R . .
C332 C 0.5012(4) 0.6859(3) 0.0732(3) 0.0643(12) Uani 1 1 d . . .
H33H H 0.4709 0.6471 0.0899 0.077 Uiso 0.745(5) 1 calc PR A 1
H33I H 0.5689 0.6514 0.0526 0.077 Uiso 0.745(5) 1 calc PR A 1
H33J H 0.4786 0.7298 0.0338 0.077 Uiso 0.745(5) 1 calc PR A 1
H33G H 0.5275 0.6560 0.0272 0.077 Uiso 0.255(5) 1 d PR A 2
H33E H 0.4340 0.7224 0.0834 0.077 Uiso 0.255(5) 1 d PR A 2
H33F H 0.5118 0.6423 0.1162 0.077 Uiso 0.255(5) 1 d PR A 2
N200 N -0.7545(4) 0.2550(3) 0.6345(3) 0.0951(16) Uani 1 1 d . . .
C242 C 0.5326(3) 0.6878(3) 0.5939(3) 0.0604(12) Uani 1 1 d . . .
H24C H 0.5371 0.7333 0.5525 0.091 Uiso 1 1 calc R . .
H24D H 0.4960 0.7146 0.6423 0.091 Uiso 1 1 calc R . .
H24E H 0.5021 0.6586 0.5859 0.091 Uiso 1 1 calc R . .
C232 C 0.6127(4) 0.4663(3) 0.5745(3) 0.0693(13) Uani 1 1 d . . .
H23C H 0.5779 0.4355 0.5772 0.104 Uiso 1 1 calc R . .
H23D H 0.6797 0.4274 0.5571 0.104 Uiso 1 1 calc R . .
H23E H 0.5985 0.5186 0.5388 0.104 Uiso 1 1 calc R . .
C201 C -0.7084(5) 0.3082(4) 0.6335(4) 0.0847(17) Uani 1 1 d . . .
H20A H -0.7103 0.3511 0.5892 0.127 Uiso 1 1 calc R . .
H20B H -0.6434 0.2693 0.6306 0.127 Uiso 1 1 calc R . .
H20C H -0.7415 0.3388 0.6799 0.127 Uiso 1 1 calc R . .
C342 C 0.5143(5) 0.7824(4) 0.2633(3) 0.098(2) Uani 1 1 d . . .
H34H H 0.4857 0.8168 0.3070 0.118 Uiso 0.745(5) 1 calc PR A 1
H34I H 0.5823 0.7575 0.2481 0.118 Uiso 0.745(5) 1 calc PR A 1
H34J H 0.4957 0.7349 0.2773 0.118 Uiso 0.745(5) 1 calc PR A 1
H34G H 0.5302 0.7341 0.3022 0.118 Uiso 0.255(5) 1 d PR A 2
H34E H 0.4479 0.8227 0.2820 0.118 Uiso 0.255(5) 1 d PR A 2
H34F H 0.5515 0.8138 0.2522 0.118 Uiso 0.255(5) 1 d PR A 2
O203 O -0.7316(5) 0.1707(4) 0.7420(4) 0.147(2) Uani 1 1 d . . .
C101 C 0.0247(4) 0.7228(4) 0.5704(4) 0.0797(16) Uani 1 1 d . . .
H10B H -0.0361 0.7658 0.5651 0.120 Uiso 1 1 calc R . .
H10C H 0.0727 0.7411 0.5354 0.120 Uiso 1 1 calc R . .
H10D H 0.0224 0.7190 0.6226 0.120 Uiso 1 1 calc R . .
C203 C -0.7610(5) 0.1905(5) 0.6902(5) 0.103(2) Uani 1 1 d . . .
H20D H -0.7906 0.1590 0.6880 0.124 Uiso 1 1 calc R . .
C102 C -0.0213(4) 0.6318(4) 0.5302(5) 0.096(2) Uani 1 1 d . . .
H10E H -0.0745 0.6897 0.5316 0.144 Uiso 1 1 calc R . .
H10F H -0.0428 0.5896 0.5655 0.144 Uiso 1 1 calc R . .
H10G H 0.0078 0.6130 0.4787 0.144 Uiso 1 1 calc R . .
C202 C -0.7857(8) 0.2710(7) 0.5685(5) 0.139(3) Uani 1 1 d . . .
H20E H -0.7752 0.3195 0.5343 0.208 Uiso 1 1 calc R . .
H20F H -0.8522 0.2859 0.5866 0.208 Uiso 1 1 calc R . .
H20G H -0.7501 0.2180 0.5411 0.208 Uiso 1 1 calc R . .
O303 O -0.4931(3) 0.1552(3) 0.5641(2) 0.0279(9) Uiso 0.50 1 d PD . .
N300 N -0.5112(5) 0.0426(4) 0.5393(4) 0.0502(16) Uiso 0.50 1 d PD . .
C303 C -0.5161(6) 0.0977(6) 0.5832(6) 0.058(2) Uiso 0.50 1 d PD . .
H30A H -0.5417 0.0874 0.6365 0.070 Uiso 1 1 calc R . .
C301 C -0.5493(10) -0.0228(9) 0.5710(9) 0.091(4) Uiso 0.50 1 d PD . .
H30B H -0.5372 -0.0537 0.5298 0.137 Uiso 1 1 calc R . .
H30C H -0.6167 0.0072 0.5968 0.137 Uiso 1 1 calc R . .
H30D H -0.5190 -0.0651 0.6074 0.137 Uiso 1 1 calc R . .
C302 C -0.4763(9) 0.0543(9) 0.4552(6) 0.074(3) Uiso 0.50 1 d PD . .
H30E H -0.4762 0.0096 0.4340 0.111 Uiso 1 1 calc R . .
H30F H -0.4128 0.0482 0.4382 0.111 Uiso 1 1 calc R . .
H30G H -0.5170 0.1126 0.4378 0.111 Uiso 1 1 calc R . .
C312 C 0.6846(3) 0.7920(3) 0.0851(4) 0.0714(14) Uani 1 1 d . . .
H31H H 0.7513 0.7517 0.0712 0.086 Uiso 0.745(5) 1 calc PR A 1
H31I H 0.6656 0.8200 0.1305 0.086 Uiso 0.745(5) 1 calc PR A 1
H31J H 0.6726 0.8370 0.0432 0.086 Uiso 0.745(5) 1 calc PR A 1
H31G H 0.7209 0.8255 0.0598 0.086 Uiso 0.255(5) 1 d PR A 2
H31E H 0.7132 0.7392 0.0588 0.086 Uiso 0.255(5) 1 d PR A 2
H31F H 0.6835 0.7752 0.1379 0.086 Uiso 0.255(5) 1 d PR A 2
C311 C 0.6292(3) 0.7414(3) 0.1011(3) 0.0400(12) Uani 0.745(5) 1 d P A 1
H31A H 0.6439 0.6951 0.1424 0.048 Uiso 0.745(5) 1 calc PR A 1
H31B H 0.6510 0.7118 0.0553 0.048 Uiso 0.745(5) 1 calc PR A 1
C331 C 0.4785(4) 0.7308(3) 0.1391(3) 0.0475(13) Uani 0.745(5) 1 d P A 1
H33A H 0.4994 0.6852 0.1790 0.057 Uiso 0.745(5) 1 calc PR A 1
H33B H 0.4098 0.7636 0.1600 0.057 Uiso 0.745(5) 1 calc PR A 1
C321 C 0.4969(3) 0.8655(3) 0.0599(3) 0.0346(11) Uani 0.745(5) 1 d P A 1
H32A H 0.5282 0.8359 0.0124 0.041 Uiso 0.745(5) 1 calc PR A 1
H32B H 0.5237 0.9058 0.0536 0.041 Uiso 0.745(5) 1 calc PR A 1
C341 C 0.4825(4) 0.8401(3) 0.1990(3) 0.0476(13) Uani 0.745(5) 1 d P A 1
H34A H 0.5000 0.8887 0.1870 0.057 Uiso 0.745(5) 1 calc PR A 1
H34B H 0.4136 0.8663 0.2161 0.057 Uiso 0.745(5) 1 calc PR A 1
C32A C 0.4172(9) 0.8750(9) 0.1367(9) 0.042(3) Uani 0.255(5) 1 d P A 2
H32C H 0.3724 0.8508 0.1687 0.050 Uiso 0.255(5) 1 calc PR A 2
H32D H 0.4093 0.9183 0.1658 0.050 Uiso 0.255(5) 1 calc PR A 2
C33A C 0.5449(10) 0.7390(8) 0.0635(10) 0.043(4) Uani 0.255(5) 1 d P A 2
H33C H 0.5361 0.7791 0.0176 0.051 Uiso 0.255(5) 1 calc PR A 2
H33D H 0.6125 0.6995 0.0506 0.051 Uiso 0.255(5) 1 calc PR A 2
C31A C 0.5857(10) 0.8480(9) 0.0834(10) 0.044(4) Uani 0.255(5) 1 d P A 2
H31C H 0.5872 0.8664 0.0300 0.052 Uiso 0.255(5) 1 calc PR A 2
H31D H 0.5574 0.9015 0.1095 0.052 Uiso 0.255(5) 1 calc PR A 2
C34A C 0.5343(13) 0.7492(11) 0.1958(9) 0.062(5) Uani 0.255(5) 1 d P A 2
H34C H 0.4998 0.7136 0.2116 0.074 Uiso 0.255(5) 1 calc PR A 2
H34D H 0.6012 0.7069 0.1823 0.074 Uiso 0.255(5) 1 calc PR A 2
Sn1 Sn -0.087087(15) 0.013902(13) 0.784874(12) 0.02674(5) Uani 1 1 d . . .
Sn2 Sn -0.234333(15) -0.157554(14) 0.800154(13) 0.02857(6) Uani 1 1 d . . .
Sn3 Sn 0.073721(15) -0.294339(13) 0.800459(13) 0.02983(6) Uani 1 1 d . . .
Ag1 Ag -0.087347(16) -0.144991(14) 0.805116(14) 0.02641(6) Uani 1 1 d . . .

loop_
_atom_site_aniso_label
_atom_site_aniso_U_11
_atom_site_aniso_U_22
_atom_site_aniso_U_33
_atom_site_aniso_U_23
_atom_site_aniso_U_13
_atom_site_aniso_U_12
B103 0.0232(16) 0.0299(17) 0.0298(18) -0.0040(14) -0.0065(14) -0.0123(14)
B101 0.0259(17) 0.0271(16) 0.0268(17) -0.0042(13) -0.0048(13) -0.0133(14)
B204 0.0290(18) 0.0258(16) 0.0309(18) -0.0007(13) -0.0064(14) -0.0158(14)
B203 0.0264(17) 0.0209(15) 0.0314(18) 0.0022(13) -0.0093(14) -0.0117(13)
B108 0.0361(19) 0.0322(18) 0.0270(17) -0.0007(14) -0.0056(15) -0.0219(16)
B104 0.0300(18) 0.0227(15) 0.0264(17) -0.0021(13) -0.0100(14) -0.0104(14)
B304 0.0327(18) 0.0288(17) 0.0299(18) 0.0063(14) -0.0128(15) -0.0191(15)
B303 0.0309(18) 0.0271(16) 0.0291(17) 0.0000(13) -0.0107(14) -0.0174(14)
B301 0.0319(18) 0.0246(16) 0.0341(19) 0.0010(14) -0.0158(15) -0.0134(14)
B209 0.037(2) 0.0281(17) 0.043(2) 0.0073(15) -0.0167(17) -0.0213(16)
B105 0.0245(17) 0.0250(16) 0.0340(18) -0.0043(14) -0.0114(14) -0.0087(14)
B109 0.038(2) 0.0189(15) 0.0327(19) -0.0001(13) -0.0132(16) -0.0101(14)
B207 0.0346(19) 0.0299(17) 0.0318(18) 0.0067(14) -0.0152(15) -0.0171(15)
B201 0.0282(18) 0.0303(17) 0.0329(18) 0.0068(14) -0.0128(15) -0.0173(15)
B308 0.0266(18) 0.0369(19) 0.040(2) 0.0040(16) -0.0097(16) -0.0170(16)
B307 0.035(2) 0.0289(17) 0.0292(18) -0.0008(14) -0.0071(15) -0.0147(15)
B102 0.0249(16) 0.0242(16) 0.0270(17) -0.0030(13) -0.0086(13) -0.0106(13)
B305 0.0346(19) 0.0275(17) 0.040(2) 0.0086(15) -0.0194(16) -0.0204(15)
B310 0.0323(18) 0.0238(16) 0.0359(19) 0.0044(14) -0.0189(16) -0.0111(14)
B302 0.0304(18) 0.0245(16) 0.0275(17) 0.0039(13) -0.0108(14) -0.0164(14)
B309 0.0293(18) 0.0327(18) 0.043(2) 0.0068(15) -0.0199(16) -0.0167(15)
B202 0.0250(17) 0.0302(17) 0.0293(18) -0.0004(14) -0.0061(14) -0.0128(14)
B107 0.0308(18) 0.0342(18) 0.0309(18) -0.0044(14) -0.0053(15) -0.0218(16)
B205 0.0296(18) 0.0203(16) 0.042(2) 0.0020(14) -0.0116(16) -0.0126(14)
B106 0.0299(18) 0.0262(16) 0.0283(17) -0.0066(13) -0.0057(14) -0.0151(14)
B111 0.040(2) 0.0245(16) 0.0349(19) -0.0016(14) -0.0107(16) -0.0185(16)
B306 0.0345(19) 0.0213(16) 0.0300(18) -0.0014(13) -0.0080(15) -0.0124(14)
B208 0.040(2) 0.0306(18) 0.036(2) 0.0002(15) -0.0147(17) -0.0209(16)
B206 0.0251(17) 0.0317(18) 0.037(2) 0.0054(15) -0.0127(15) -0.0132(15)
B311 0.0267(18) 0.0277(18) 0.043(2) 0.0019(16) -0.0115(16) -0.0070(15)
B211 0.033(2) 0.041(2) 0.047(2) 0.0076(17) -0.0188(17) -0.0248(17)
B110 0.0298(18) 0.0236(16) 0.0349(19) -0.0069(14) -0.0093(15) -0.0079(14)
B210 0.0258(17) 0.039(2) 0.0355(19) 0.0074(15) -0.0119(15) -0.0195(16)
N5 0.0258(13) 0.0266(12) 0.0279(13) 0.0016(10) -0.0091(10) -0.0163(11)
N4 0.0234(13) 0.0308(13) 0.0280(13) 0.0000(10) -0.0105(10) -0.0108(11)
N1 0.0368(15) 0.0309(13) 0.0262(13) 0.0011(11) -0.0066(11) -0.0187(12)
N2 0.0289(14) 0.0234(12) 0.0406(15) 0.0019(11) -0.0136(12) -0.0111(11)
N3 0.0290(14) 0.0251(13) 0.0337(15) -0.0055(11) -0.0045(11) -0.0066(11)
C541 0.0327(16) 0.0302(16) 0.0351(17) -0.0015(13) -0.0158(14) -0.0151(13)
C121 0.0409(18) 0.0322(16) 0.0285(16) 0.0019(13) -0.0106(14) -0.0217(15)
C211 0.0305(17) 0.0246(15) 0.045(2) 0.0014(14) -0.0148(15) -0.0058(13)
C421 0.0260(15) 0.0314(16) 0.0322(17) -0.0027(13) -0.0068(13) -0.0118(13)
C111 0.0329(18) 0.045(2) 0.047(2) -0.0005(16) -0.0074(16) -0.0216(16)
C521 0.0397(19) 0.0469(19) 0.0339(18) 0.0005(15) -0.0086(15) -0.0298(16)
C241 0.0379(19) 0.0295(16) 0.049(2) 0.0101(15) -0.0197(16) -0.0167(15)
C512 0.0294(18) 0.061(2) 0.046(2) -0.0026(17) -0.0127(16) -0.0232(17)
C131 0.045(2) 0.0322(17) 0.0345(18) -0.0033(14) -0.0127(15) -0.0152(15)
N100 0.0438(19) 0.058(2) 0.063(2) -0.0033(18) -0.0207(17) -0.0167(17)
C531 0.0417(19) 0.0270(16) 0.047(2) -0.0045(14) -0.0134(16) -0.0177(15)
C542 0.041(2) 0.0300(17) 0.054(2) -0.0103(15) -0.0165(17) -0.0116(15)
C221 0.0390(19) 0.0287(17) 0.048(2) -0.0063(15) -0.0106(16) -0.0088(15)
C511 0.0344(18) 0.0471(19) 0.0353(18) 0.0038(15) -0.0178(15) -0.0232(16)
C431 0.0312(17) 0.049(2) 0.0309(17) 0.0046(15) -0.0164(14) -0.0146(15)
C422 0.0374(19) 0.0399(19) 0.049(2) -0.0017(15) -0.0131(16) -0.0238(16)
C411 0.0353(18) 0.048(2) 0.0383(19) 0.0051(15) -0.0155(15) -0.0262(16)
C322 0.0312(19) 0.043(2) 0.076(3) -0.0068(19) -0.0231(19) -0.0107(16)
O103 0.096(3) 0.067(2) 0.057(2) -0.0077(18) -0.016(2) -0.012(2)
C112 0.045(2) 0.0408(19) 0.052(2) 0.0060(16) -0.0238(18) -0.0240(17)
C442 0.043(2) 0.0332(18) 0.056(2) 0.0012(16) -0.0209(18) -0.0086(16)
C141 0.068(3) 0.047(2) 0.0279(18) 0.0100(15) -0.0114(17) -0.038(2)
C532 0.049(2) 0.0293(19) 0.090(3) -0.011(2) -0.031(2) -0.0037(17)
C441 0.0313(17) 0.0377(18) 0.0380(19) -0.0091(15) -0.0098(15) -0.0063(15)
C212 0.038(2) 0.046(2) 0.071(3) 0.0078(19) -0.031(2) -0.0158(17)
C432 0.042(2) 0.079(3) 0.0316(19) 0.0159(19) -0.0139(17) -0.028(2)
C231 0.041(2) 0.0345(18) 0.064(3) 0.0018(17) -0.0218(18) -0.0212(16)
C222 0.059(3) 0.046(2) 0.043(2) -0.0003(17) -0.0138(19) -0.020(2)
C103 0.059(3) 0.069(3) 0.029(2) -0.0052(19) -0.0079(18) -0.011(2)
C122 0.077(3) 0.046(2) 0.0324(19) -0.0028(16) -0.0138(19) -0.035(2)
C132 0.092(3) 0.043(2) 0.060(3) -0.0009(19) -0.033(3) -0.038(2)
C522 0.061(3) 0.094(3) 0.034(2) -0.013(2) 0.0023(18) -0.056(3)
C142 0.095(4) 0.060(3) 0.051(3) 0.028(2) -0.046(3) -0.046(3)
C412 0.069(3) 0.053(2) 0.077(3) 0.000(2) -0.031(2) -0.040(2)
C332 0.077(3) 0.046(2) 0.084(3) -0.003(2) -0.033(3) -0.034(2)
N200 0.112(4) 0.078(3) 0.100(4) 0.003(3) -0.043(3) -0.044(3)
C242 0.044(2) 0.043(2) 0.084(3) 0.026(2) -0.034(2) -0.0167(19)
C232 0.090(4) 0.068(3) 0.081(3) -0.010(3) -0.034(3) -0.050(3)
C201 0.101(4) 0.057(3) 0.111(5) 0.005(3) -0.060(4) -0.032(3)
C342 0.102(5) 0.084(4) 0.053(3) -0.029(3) -0.028(3) 0.011(3)
O203 0.150(5) 0.142(5) 0.139(5) 0.033(4) -0.081(5) -0.054(4)
C101 0.055(3) 0.070(3) 0.112(5) -0.024(3) -0.029(3) -0.016(3)
C203 0.099(5) 0.078(4) 0.095(5) 0.016(4) -0.021(4) -0.031(4)
C102 0.075(4) 0.091(4) 0.143(6) -0.022(4) -0.048(4) -0.035(3)
C202 0.211(10) 0.165(8) 0.120(7) 0.007(6) -0.078(7) -0.129(8)
C312 0.038(2) 0.071(3) 0.102(4) -0.016(3) -0.025(3) -0.016(2)
C311 0.030(2) 0.034(2) 0.039(3) -0.0099(19) -0.012(2) 0.0016(19)
C331 0.054(3) 0.037(3) 0.043(3) 0.004(2) -0.006(2) -0.026(2)
C321 0.031(2) 0.025(2) 0.043(3) 0.0043(18) -0.013(2) -0.0114(18)
C341 0.047(3) 0.039(3) 0.040(3) -0.016(2) -0.005(2) -0.008(2)
C32A 0.023(6) 0.037(7) 0.047(8) -0.010(6) -0.002(6) -0.004(6)
C33A 0.031(7) 0.020(6) 0.073(11) -0.014(6) -0.015(7) -0.005(5)
C31A 0.030(7) 0.025(6) 0.071(10) -0.013(6) -0.015(7) -0.005(5)
C34A 0.062(11) 0.042(9) 0.039(9) 0.012(7) -0.014(8) -0.002(8)
Sn1 0.03128(11) 0.01934(10) 0.03263(11) -0.00131(8) -0.01194(9) -0.01261(8)
Sn2 0.02442(11) 0.02931(11) 0.03572(12) 0.00080(8) -0.01094(9) -0.01536(9)
Sn3 0.02574(11) 0.02220(10) 0.04006(13) 0.00123(8) -0.01427(9) -0.00865(8)
Ag1 0.02549(11) 0.02075(11) 0.03522(12) 0.00015(9) -0.01248(9) -0.01101(9)

loop_
_atom_type_symbol
_atom_type_description
_atom_type_scat_dispersion_real
_atom_type_scat_dispersion_imag
_atom_type_scat_source
C C 0.0033 0.0016 'International Tables Vol C Tables 4.2.6.8 and 6.1.1.4'
Ag Ag -0.8971 1.1015 'International Tables Vol C Tables 4.2.6.8 and 6.1.1.4'
B B 0.0013 0.0007 'International Tables Vol C Tables 4.2.6.8 and 6.1.1.4'
N N 0.0061 0.0033 'International Tables Vol C Tables 4.2.6.8 and 6.1.1.4'
O O 0.0106 0.0060 'International Tables Vol C Tables 4.2.6.8 and 6.1.1.4'
Sn Sn -0.6537 1.4246 'International Tables Vol C Tables 4.2.6.8 and 6.1.1.4'
H H 0.0000 0.0000 'International Tables Vol C Tables 4.2.6.8 and 6.1.1.4'

loop_
_geom_angle_atom_site_label_1
_geom_angle_atom_site_label_2
_geom_angle_atom_site_label_3
_geom_angle
_geom_angle_site_symmetry_1
_geom_angle_site_symmetry_3
B108 B103 B107 60.2(2) . .
B108 B103 B102 106.6(2) . .
B107 B103 B102 58.28(18) . .
B108 B103 B104 58.57(19) . .
B107 B103 B104 106.9(2) . .
B102 B103 B104 108.0(2) . .
B108 B103 Sn1 118.9(2) . .
B107 B103 Sn1 118.6(2) . .
B102 B103 Sn1 66.29(14) . .
B104 B103 Sn1 66.62(15) . .
B108 B103 H103 120.7 . .
B107 B103 H103 120.8 . .
B102 B103 H103 123.0 . .
B104 B103 H103 122.6 . .
Sn1 B103 H103 110.0 . .
B110 B101 B106 60.6(2) . .
B110 B101 B105 58.40(19) . .
B106 B101 B105 107.0(2) . .
B110 B101 B102 106.7(2) . .
B106 B101 B102 58.20(18) . .
B105 B101 B102 107.8(2) . .
B110 B101 Sn1 118.9(2) . .
B106 B101 Sn1 118.8(2) . .
B105 B101 Sn1 66.52(15) . .
B102 B101 Sn1 66.44(14) . .
B110 B101 H101 120.5 . .
B106 B101 H101 120.6 . .
B105 B101 H101 122.8 . .
B102 B101 H101 123.0 . .
Sn1 B101 H101 109.9 . .
B208 B204 B207 60.6(2) . .
B208 B204 B205 58.51(19) . .
B207 B204 B205 107.3(2) . .
B208 B204 B203 107.1(2) . .
B207 B204 B203 58.4(2) . .
B205 B204 B203 108.4(2) . .
B208 B204 Sn2 119.1(2) . .
B207 B204 Sn2 118.9(2) . .
B205 B204 Sn2 66.69(16) . .
B203 B204 Sn2 66.49(15) . .
B208 B204 H204 120.5 . .
B207 B204 H204 120.5 . .
B205 B204 H204 122.5 . .
B203 B204 H204 122.7 . .
Sn2 B204 H204 109.8 . .
B207 B203 B206 60.2(2) . .
B207 B203 B202 106.9(2) . .
B206 B203 B202 58.57(19) . .
B207 B203 B204 58.10(19) . .
B206 B203 B204 106.4(2) . .
B202 B203 B204 108.2(2) . .
B207 B203 Sn2 119.0(2) . .
B206 B203 Sn2 119.1(2) . .
B202 B203 Sn2 66.61(15) . .
B204 B203 Sn2 66.87(15) . .
B207 B203 H203 120.8 . .
B206 B203 H203 120.8 . .
B202 B203 H203 122.6 . .
B204 B203 H203 122.9 . .
Sn2 B203 H203 109.6 . .
B111 B108 B103 108.9(2) . .
B111 B108 B109 60.0(2) . .
B103 B108 B109 110.4(2) . .
B111 B108 B107 60.0(2) . .
B103 B108 B107 59.9(2) . .
B109 B108 B107 108.4(3) . .
B111 B108 B104 108.8(3) . .
B103 B108 B104 63.26(19) . .
B109 B108 B104 59.73(19) . .
B107 B108 B104 110.4(2) . .
B111 B108 H108 121.8 . .
B103 B108 H108 119.9 . .
B109 B108 H108 121.5 . .
B107 B108 H108 121.4 . .
B104 B108 H108 120.0 . .
B109 B104 B108 60.0(2) . .
B109 B104 B105 58.67(19) . .
B108 B104 B105 106.7(2) . .
B109 B104 B103 106.5(2) . .
B108 B104 B103 58.17(19) . .
B105 B104 B103 108.1(2) . .
B109 B104 Sn1 118.8(2) . .
B108 B104 Sn1 118.6(2) . .
B105 B104 Sn1 66.36(15) . .
B103 B104 Sn1 66.68(15) . .
B109 B104 H104 120.8 . .
B108 B104 H104 121.0 . .
B105 B104 H104 122.7 . .
B103 B104 H104 122.8 . .
Sn1 B104 H104 109.9 . .
B308 B304 B307 60.6(2) . .
B308 B304 B303 106.8(2) . .
B307 B304 B303 58.20(19) . .
B308 B304 B305 58.6(2) . .
B307 B304 B305 107.1(2) . .
B303 B304 B305 107.9(2) . .
B308 B304 Sn3 119.2(2) . .
B307 B304 Sn3 119.0(2) . .
B303 B304 Sn3 66.60(16) . .
B305 B304 Sn3 66.50(16) . .
B308 B304 H304 120.4 . .
B307 B304 H304 120.6 . .
B303 B304 H304 123.0 . .
B305 B304 H304 122.8 . .
Sn3 B304 H304 109.8 . .
B306 B303 B307 60.6(2) . .
B306 B303 B302 58.12(19) . .
B307 B303 B302 107.2(2) . .
B306 B303 B304 106.8(2) . .
B307 B303 B304 58.44(19) . .
B302 B303 B304 108.2(2) . .
B306 B303 Sn3 118.7(2) . .
B307 B303 Sn3 119.3(2) . .
B302 B303 Sn3 66.62(15) . .
B304 B303 Sn3 66.71(15) . .
B306 B303 H303 120.9 . .
B307 B303 H303 120.3 . .
B302 B303 H303 122.7 . .
B304 B303 H303 122.8 . .
Sn3 B303 H303 109.7 . .
B310 B301 B309 60.4(2) . .
B310 B301 B305 106.3(3) . .
B309 B301 B305 58.0(2) . .
B310 B301 B302 57.93(19) . .
B309 B301 B302 106.4(2) . .
B305 B301 B302 107.6(2) . .
B310 B301 Sn3 118.4(2) . .
B309 B301 Sn3 118.7(2) . .
B305 B301 Sn3 66.71(15) . .
B302 B301 Sn3 66.43(15) . .
B310 B301 H301 121.0 . .
B309 B301 H301 120.8 . .
B305 B301 H301 123.0 . .
B302 B301 H301 123.2 . .
Sn3 B301 H301 109.9 . .
B205 B209 B201 63.8(2) . .
B205 B209 B211 109.2(2) . .
B201 B209 B211 109.1(3) . .
B205 B209 B208 59.9(2) . .
B201 B209 B208 110.6(2) . .
B211 B209 B208 59.8(2) . .
B205 B209 B210 110.4(2) . .
B201 B209 B210 59.7(2) . .
B211 B209 B210 59.9(2) . .
B208 B209 B210 107.8(2) . .
B205 B209 H209 119.6 . .
B201 B209 H209 119.6 . .
B211 B209 H209 121.7 . .
B208 B209 H209 121.7 . .
B210 B209 H209 121.8 . .
B110 B105 B109 60.4(2) . .
B110 B105 B104 106.7(2) . .
B109 B105 B104 58.09(19) . .
B110 B105 B101 58.06(19) . .
B109 B105 B101 106.5(2) . .
B104 B105 B101 108.1(2) . .
B110 B105 Sn1 118.7(2) . .
B109 B105 Sn1 118.8(2) . .
B104 B105 Sn1 66.86(14) . .
B101 B105 Sn1 66.55(15) . .
B110 B105 H105 120.8 . .
B109 B105 H105 120.9 . .
B104 B105 H105 122.7 . .
B101 B105 H105 123.0 . .
Sn1 B105 H105 109.8 . .
B104 B109 B111 109.1(3) . .
B104 B109 B108 60.3(2) . .
B111 B109 B108 59.9(2) . .
B104 B109 B105 63.24(19) . .
B111 B109 B105 108.6(3) . .
B108 B109 B105 110.5(2) . .
B104 B109 B110 110.1(2) . .
B111 B109 B110 59.7(2) . .
B108 B109 B110 108.0(3) . .
B105 B109 B110 59.6(2) . .
B104 B109 H109 119.7 . .
B111 B109 H109 121.9 . .
B108 B109 H109 121.4 . .
B105 B109 H109 120.0 . .
B110 B109 H109 121.9 . .
B204 B207 B203 63.5(2) . .
B204 B207 B206 110.7(3) . .
B203 B207 B206 60.1(2) . .
B204 B207 B208 59.7(2) . .
B203 B207 B208 110.4(2) . .
B206 B207 B208 108.1(2) . .
B204 B207 B211 108.5(2) . .
B203 B207 B211 109.0(3) . .
B206 B207 B211 60.0(2) . .
B208 B207 B211 59.5(2) . .
B204 B207 H207 119.9 . .
B203 B207 H207 119.6 . .
B206 B207 H207 121.3 . .
B208 B207 H207 121.8 . .
B211 B207 H207 122.1 . .
B210 B201 B209 60.4(2) . .
B210 B201 B205 106.5(3) . .
B209 B201 B205 58.0(2) . .
B210 B201 B202 58.23(19) . .
B209 B201 B202 106.7(2) . .
B205 B201 B202 107.9(2) . .
B210 B201 Sn2 118.9(2) . .
B209 B201 Sn2 119.0(2) . .
B205 B201 Sn2 66.88(15) . .
B202 B201 Sn2 66.63(15) . .
B210 B201 H201 120.8 . .
B209 B201 H201 120.7 . .
B205 B201 H201 123.0 . .
B202 B201 H201 122.9 . .
Sn2 B201 H201 109.6 . .
B304 B308 B311 109.2(3) . .
B304 B308 B305 63.6(2) . .
B311 B308 B305 108.4(3) . .
B304 B308 B307 60.0(2) . .
B311 B308 B307 60.2(2) . .
B305 B308 B307 110.5(3) . .
B304 B308 B309 110.2(3) . .
B311 B308 B309 59.8(2) . .
B305 B308 B309 59.2(2) . .
B307 B308 B309 108.3(3) . .
B304 B308 H308 119.6 . .
B311 B308 H308 121.8 . .
B305 B308 H308 120.1 . .
B307 B308 H308 121.2 . .
B309 B308 H308 121.8 . .
B303 B307 B304 63.4(2) . .
B303 B307 B311 108.6(3) . .
B304 B307 B311 108.2(3) . .
B303 B307 B308 109.9(3) . .
B304 B307 B308 59.4(2) . .
B311 B307 B308 59.7(2) . .
B303 B307 B306 59.7(2) . .
B304 B307 B306 109.9(3) . .
B311 B307 B306 59.8(2) . .
B308 B307 B306 107.6(3) . .
B303 B307 H307 120.0 . .
B304 B307 H307 120.3 . .
B311 B307 H307 122.1 . .
B308 B307 H307 121.9 . .
B306 B307 H307 121.8 . .
B106 B102 B107 60.55(19) . .
B106 B102 B103 106.8(2) . .
B107 B102 B103 58.33(19) . .
B106 B102 B101 58.10(18) . .
B107 B102 B101 106.8(2) . .
B103 B102 B101 108.1(2) . .
B106 B102 Sn1 118.8(2) . .
B107 B102 Sn1 119.2(2) . .
B103 B102 Sn1 66.90(15) . .
B101 B102 Sn1 66.52(14) . .
B106 B102 H102 120.8 . .
B107 B102 H102 120.5 . .
B103 B102 H102 122.7 . .
B101 B102 H102 123.0 . .
Sn1 B102 H102 109.7 . .
B309 B305 B308 60.8(2) . .
B309 B305 B301 58.7(2) . .
B308 B305 B301 107.4(2) . .
B309 B305 B304 106.9(3) . .
B308 B305 B304 57.8(2) . .
B301 B305 B304 108.4(2) . .
B309 B305 Sn3 119.3(2) . .
B308 B305 Sn3 118.7(2) . .
B301 B305 Sn3 66.69(15) . .
B304 B305 Sn3 66.72(15) . .
B309 B305 H305 120.3 . .
B308 B305 H305 120.7 . .
B301 B305 H305 122.3 . .
B304 B305 H305 122.9 . .
Sn3 B305 H305 109.7 . .
B302 B310 B301 64.13(19) . .
B302 B310 B311 109.1(3) . .
B301 B310 B311 109.3(2) . .
B302 B310 B306 59.6(2) . .
B301 B310 B306 110.9(2) . .
B311 B310 B306 60.0(2) . .
B302 B310 B309 110.9(2) . .
B301 B310 B309 60.0(2) . .
B311 B310 B309 59.9(2) . .
B306 B310 B309 108.2(3) . .
B302 B310 H310 119.5 . .
B301 B310 H310 119.3 . .
B311 B310 H310 121.8 . .
B306 B310 H310 121.6 . .
B309 B310 H310 121.5 . .
B306 B302 B310 60.6(2) . .
B306 B302 B303 58.35(19) . .
B310 B302 B303 106.7(2) . .
B306 B302 B301 106.7(2) . .
B310 B302 B301 57.94(18) . .
B303 B302 B301 107.9(2) . .
B306 B302 Sn3 119.0(2) . .
B310 B302 Sn3 118.36(19) . .
B303 B302 Sn3 66.69(14) . .
B301 B302 Sn3 66.37(14) . .
B306 B302 H302 120.5 . .
B310 B302 H302 120.9 . .
B303 B302 H302 122.8 . .
B301 B302 H302 123.1 . .
Sn3 B302 H302 110.0 . .
B305 B309 B301 63.3(2) . .
B305 B309 B311 109.0(3) . .
B301 B309 B311 109.1(3) . .
B305 B309 B310 109.9(2) . .
B301 B309 B310 59.6(2) . .
B311 B309 B310 60.0(2) . .
B305 B309 B308 60.0(2) . .
B301 B309 B308 110.4(2) . .
B311 B309 B308 59.7(2) . .
B310 B309 B308 107.7(3) . .
B305 B309 H309 119.9 . .
B301 B309 H309 119.8 . .
B311 B309 H309 121.7 . .
B310 B309 H309 122.0 . .
B308 B309 H309 121.7 . .
B210 B202 B206 60.5(2) . .
B210 B202 B203 106.7(3) . .
B206 B202 B203 58.45(19) . .
B210 B202 B201 57.90(19) . .
B206 B202 B201 106.6(2) . .
B203 B202 B201 107.7(2) . .
B210 B202 Sn2 118.3(2) . .
B206 B202 Sn2 119.1(2) . .
B203 B202 Sn2 66.76(15) . .
B201 B202 Sn2 66.21(15) . .
B210 B202 H202 121.0 . .
B206 B202 H202 120.5 . .
B203 B202 H202 122.7 . .
B201 B202 H202 123.3 . .
Sn2 B202 H202 110.0 . .
B102 B107 B103 63.39(19) . .
B102 B107 B111 108.5(2) . .
B103 B107 B111 108.7(3) . .
B102 B107 B108 110.3(2) . .
B103 B107 B108 59.8(2) . .
B111 B107 B108 59.8(2) . .
B102 B107 B106 59.68(19) . .
B103 B107 B106 110.2(2) . .
B111 B107 B106 59.6(2) . .
B108 B107 B106 107.8(3) . .
B102 B107 H107 120.0 . .
B103 B107 H107 119.9 . .
B111 B107 H107 122.1 . .
B108 B107 H107 121.6 . .
B106 B107 H107 121.8 . .
B209 B205 B208 60.4(2) . .
B209 B205 B204 106.7(2) . .
B208 B205 B204 58.24(19) . .
B209 B205 B201 58.2(2) . .
B208 B205 B201 106.7(3) . .
B204 B205 B201 107.8(2) . .
B209 B205 Sn2 118.5(2) . .
B208 B205 Sn2 119.0(2) . .
B204 B205 Sn2 66.90(15) . .
B201 B205 Sn2 66.15(15) . .
B209 B205 H205 120.8 . .
B208 B205 H205 120.6 . .
B204 B205 H205 122.8 . .
B201 B205 H205 123.1 . .
Sn2 B205 H205 109.9 . .
B101 B106 B102 63.70(19) . .
B101 B106 B111 108.8(2) . .
B102 B106 B111 108.8(2) . .
B101 B106 B110 59.64(19) . .
B102 B106 B110 110.3(2) . .
B111 B106 B110 59.8(2) . .
B101 B106 B107 110.6(2) . .
B102 B106 B107 59.76(19) . .
B111 B106 B107 59.9(2) . .
B110 B106 B107 108.0(3) . .
B101 B106 H106 119.7 . .
B102 B106 H106 119.8 . .
B111 B106 H106 122.0 . .
B110 B106 H106 121.7 . .
B107 B106 H106 121.5 . .
B106 B111 B108 108.9(2) . .
B106 B111 B110 60.5(2) . .
B108 B111 B110 108.9(2) . .
B106 B111 B109 109.1(2) . .
B108 B111 B109 60.1(2) . .
B110 B111 B109 60.6(2) . .
B106 B111 B107 60.5(2) . .
B108 B111 B107 60.2(2) . .
B110 B111 B107 109.1(2) . .
B109 B111 B107 108.7(2) . .
B106 B111 H111 121.0 . .
B108 B111 H111 121.4 . .
B110 B111 H111 121.0 . .
B109 B111 H111 121.2 . .
B107 B111 H111 121.2 . .
B302 B306 B303 63.5(2) . .
B302 B306 B311 109.3(3) . .
B303 B306 B311 108.9(2) . .
B302 B306 B310 59.8(2) . .
B303 B306 B310 110.2(2) . .
B311 B306 B310 60.0(2) . .
B302 B306 B307 110.7(2) . .
B303 B306 B307 59.7(2) . .
B311 B306 B307 60.1(2) . .
B310 B306 B307 108.3(2) . .
B302 B306 H306 119.5 . .
B303 B306 H306 120.0 . .
B311 B306 H306 121.7 . .
B310 B306 H306 121.6 . .
B307 B306 H306 121.4 . .
B204 B208 B205 63.2(2) . .
B204 B208 B211 109.2(3) . .
B205 B208 B211 109.0(3) . .
B204 B208 B209 110.0(3) . .
B205 B208 B209 59.7(2) . .
B211 B208 B209 59.8(2) . .
B204 B208 B207 59.7(2) . .
B205 B208 B207 110.3(3) . .
B211 B208 B207 60.4(2) . .
B209 B208 B207 108.2(3) . .
B204 B208 H208 120.0 . .
B205 B208 H208 119.9 . .
B211 B208 H208 121.5 . .
B209 B208 H208 121.8 . .
B207 B208 H208 121.4 . .
B203 B206 B207 59.7(2) . .
B203 B206 B202 63.0(2) . .
B207 B206 B202 110.1(3) . .
B203 B206 B211 108.9(3) . .
B207 B206 B211 60.3(2) . .
B202 B206 B211 108.7(3) . .
B203 B206 B210 109.6(2) . .
B207 B206 B210 107.8(3) . .
B202 B206 B210 59.6(2) . .
B211 B206 B210 59.6(2) . .
B203 B206 H206 120.2 . .
B207 B206 H206 121.5 . .
B202 B206 H206 120.1 . .
B211 B206 H206 121.7 . .
B210 B206 H206 122.1 . .
B308 B311 B309 60.5(2) . .
B308 B311 B310 108.5(3) . .
B309 B311 B310 60.2(2) . .
B308 B311 B306 108.3(3) . .
B309 B311 B306 108.5(3) . .
B310 B311 B306 60.1(2) . .
B308 B311 B307 60.2(2) . .
B309 B311 B307 108.8(3) . .
B310 B311 B307 108.4(3) . .
B306 B311 B307 60.2(2) . .
B308 B311 H311 121.4 . .
B309 B311 H311 121.2 . .
B310 B311 H311 121.5 . .
B306 B311 H311 121.6 . .
B307 B311 H311 121.4 . .
B208 B211 B209 60.3(2) . .
B208 B211 B210 108.5(3) . .
B209 B211 B210 60.3(2) . .
B208 B211 B206 108.4(2) . .
B209 B211 B206 108.8(3) . .
B210 B211 B206 60.4(2) . .
B208 B211 B207 60.1(2) . .
B209 B211 B207 108.3(3) . .
B210 B211 B207 108.0(3) . .
B206 B211 B207 59.7(2) . .
B208 B211 H211 121.4 . .
B209 B211 H211 121.2 . .
B210 B211 H211 121.4 . .
B206 B211 H211 121.4 . .
B207 B211 H211 121.9 . .
B101 B110 B111 108.8(3) . .
B101 B110 B105 63.5(2) . .
B111 B110 B105 108.9(3) . .
B101 B110 B106 59.74(19) . .
B111 B110 B106 59.7(2) . .
B105 B110 B106 110.3(2) . .
B101 B110 B109 110.5(2) . .
B111 B110 B109 59.7(2) . .
B105 B110 B109 60.0(2) . .
B106 B110 B109 107.8(3) . .
B101 B110 H110 119.8 . .
B111 B110 H110 122.0 . .
B105 B110 H110 119.7 . .
B106 B110 H110 121.8 . .
B109 B110 H110 121.6 . .
B201 B210 B211 109.2(3) . .
B201 B210 B202 63.9(2) . .
B211 B210 B202 109.3(2) . .
B201 B210 B209 59.9(2) . .
B211 B210 B209 59.8(2) . .
B202 B210 B209 110.7(2) . .
B201 B210 B206 110.8(2) . .
B211 B210 B206 60.0(2) . .
B202 B210 B206 59.9(2) . .
B209 B210 B206 108.1(3) . .
B201 B210 H210 119.5 . .
B211 B210 H210 121.7 . .
B202 B210 H210 119.5 . .
B209 B210 H210 121.6 . .
B206 B210 H210 121.5 . .
C541 N5 C521 108.9(2) . .
C541 N5 C531 108.3(2) . .
C521 N5 C531 111.6(3) . .
C541 N5 C511 111.3(2) . .
C521 N5 C511 108.7(2) . .
C531 N5 C511 108.0(2) . .
C421 N4 C431 108.7(2) . .
C421 N4 C411 108.6(2) . .
C431 N4 C411 111.8(3) . .
C421 N4 C441 111.4(2) . .
C431 N4 C441 108.3(3) . .
C411 N4 C441 108.1(2) . .
C131 N1 C121 106.1(2) . .
C131 N1 C141 111.4(3) . .
C121 N1 C141 111.2(3) . .
C131 N1 C111 110.4(3) . .
C121 N1 C111 111.3(2) . .
C141 N1 C111 106.5(3) . .
C211 N2 C231 108.5(2) . .
C211 N2 C221 111.2(3) . .
C231 N2 C221 109.0(3) . .
C211 N2 C241 108.6(2) . .
C231 N2 C241 112.0(3) . .
C221 N2 C241 107.6(3) . .
C34A N3 C321 165.4(8) . .
C34A N3 C33A 115.6(10) . .
C321 N3 C33A 78.9(6) . .
C34A N3 C311 77.5(8) . .
C321 N3 C311 109.3(3) . .
C33A N3 C311 76.2(6) . .
C34A N3 C341 55.1(8) . .
C321 N3 C341 110.4(3) . .
C33A N3 C341 164.8(6) . .
C311 N3 C341 110.4(3) . .
C34A N3 C331 77.9(9) . .
C321 N3 C331 111.1(3) . .
C33A N3 C331 56.5(6) . .
C311 N3 C331 107.4(3) . .
C341 N3 C331 108.3(3) . .
C34A N3 C32A 111.4(9) . .
C321 N3 C32A 59.1(6) . .
C33A N3 C32A 109.6(8) . .
C311 N3 C32A 164.0(6) . .
C341 N3 C32A 67.9(6) . .
C331 N3 C32A 87.8(6) . .
C34A N3 C31A 111.7(11) . .
C321 N3 C31A 63.3(6) . .
C33A N3 C31A 105.2(8) . .
C311 N3 C31A 61.8(5) . .
C341 N3 C31A 89.8(6) . .
C331 N3 C31A 161.6(6) . .
C32A N3 C31A 102.2(7) . .
N5 C541 C542 115.6(3) . .
N5 C541 H54A 108.4 . .
C542 C541 H54A 108.4 . .
N5 C541 H54B 108.4 . .
C542 C541 H54B 108.4 . .
H54A C541 H54B 107.4 . .
C122 C121 N1 114.9(3) . .
C122 C121 H12A 108.5 . .
N1 C121 H12A 108.5 . .
C122 C121 H12B 108.5 . .
N1 C121 H12B 108.5 . .
H12A C121 H12B 107.5 . .
C212 C211 N2 115.6(3) . .
C212 C211 H21A 108.4 . .
N2 C211 H21A 108.4 . .
C212 C211 H21B 108.4 . .
N2 C211 H21B 108.4 . .
H21A C211 H21B 107.4 . .
C422 C421 N4 116.2(3) . .
C422 C421 H42A 108.2 . .
N4 C421 H42A 108.2 . .
C422 C421 H42B 108.2 . .
N4 C421 H42B 108.2 . .
H42A C421 H42B 107.4 . .
C112 C111 N1 115.3(3) . .
C112 C111 H11A 108.5 . .
N1 C111 H11A 108.5 . .
C112 C111 H11B 108.5 . .
N1 C111 H11B 108.5 . .
H11A C111 H11B 107.5 . .
C522 C521 N5 115.5(3) . .
C522 C521 H52A 108.4 . .
N5 C521 H52A 108.4 . .
C522 C521 H52B 108.4 . .
N5 C521 H52B 108.4 . .
H52A C521 H52B 107.5 . .
C242 C241 N2 114.5(3) . .
C242 C241 H24A 108.6 . .
N2 C241 H24A 108.6 . .
C242 C241 H24B 108.6 . .
N2 C241 H24B 108.6 . .
H24A C241 H24B 107.6 . .
C511 C512 H51A 109.5 . .
C511 C512 H51B 109.5 . .
H51A C512 H51B 109.5 . .
C511 C512 H51C 109.5 . .
H51A C512 H51C 109.5 . .
H51B C512 H51C 109.5 . .
N1 C131 C132 115.2(3) . .
N1 C131 H13A 108.5 . .
C132 C131 H13A 108.5 . .
N1 C131 H13B 108.5 . .
C132 C131 H13B 108.5 . .
H13A C131 H13B 107.5 . .
C103 N100 C102 122.8(5) . .
C103 N100 C101 120.5(4) . .
C102 N100 C101 116.6(4) . .
C532 C531 N5 115.1(3) . .
C532 C531 H53A 108.5 . .
N5 C531 H53A 108.5 . .
C532 C531 H53B 108.5 . .
N5 C531 H53B 108.5 . .
H53A C531 H53B 107.5 . .
C541 C542 H54C 109.5 . .
C541 C542 H54D 109.5 . .
H54C C542 H54D 109.5 . .
C541 C542 H54E 109.5 . .
H54C C542 H54E 109.5 . .
H54D C542 H54E 109.5 . .
C222 C221 N2 115.3(3) . .
C222 C221 H22A 108.4 . .
N2 C221 H22A 108.4 . .
C222 C221 H22B 108.4 . .
N2 C221 H22B 108.4 . .
H22A C221 H22B 107.5 . .
C512 C511 N5 115.7(3) . .
C512 C511 H51D 108.4 . .
N5 C511 H51D 108.4 . .
C512 C511 H51E 108.4 . .
N5 C511 H51E 108.4 . .
H51D C511 H51E 107.4 . .
C432 C431 N4 115.2(3) . .
C432 C431 H43A 108.5 . .
N4 C431 H43A 108.5 . .
C432 C431 H43B 108.5 . .
N4 C431 H43B 108.5 . .
H43A C431 H43B 107.5 . .
C421 C422 H42C 109.5 . .
C421 C422 H42D 109.5 . .
H42C C422 H42D 109.5 . .
C421 C422 H42E 109.5 . .
H42C C422 H42E 109.5 . .
H42D C422 H42E 109.5 . .
C412 C411 N4 115.1(3) . .
C412 C411 H41A 108.5 . .
N4 C411 H41A 108.5 . .
C412 C411 H41B 108.5 . .
N4 C411 H41B 108.5 . .
H41A C411 H41B 107.5 . .
C32A C322 C321 61.6(6) . .
C32A C322 H32H 160.6 . .
C321 C322 H32H 109.5 . .
C32A C322 H32I 62.2 . .
C321 C322 H32I 109.5 . .
H32H C322 H32I 109.5 . .
C32A C322 H32J 89.9 . .
C321 C322 H32J 109.5 . .
H32H C322 H32J 109.5 . .
H32I C322 H32J 109.5 . .
C32A C322 H32G 109.3 . .
C321 C322 H32G 161.3 . .
H32H C322 H32G 73.6 . .
H32I C322 H32G 53.7 . .
H32J C322 H32G 85.8 . .
C32A C322 H32E 109.5 . .
C321 C322 H32E 89.2 . .
H32H C322 H32E 86.6 . .
H32I C322 H32E 148.4 . .
H32J C322 H32E 38.9 . .
H32G C322 H32E 109.5 . .
C32A C322 H32F 109.6 . .
C321 C322 H32F 62.9 . .
H32H C322 H32F 53.1 . .
H32I C322 H32F 101.8 . .
H32J C322 H32F 148.3 . .
H32G C322 H32F 109.5 . .
H32E C322 H32F 109.5 . .
C111 C112 H11C 109.5 . .
C111 C112 H11D 109.5 . .
H11C C112 H11D 109.5 . .
C111 C112 H11E 109.5 . .
H11C C112 H11E 109.5 . .
H11D C112 H11E 109.5 . .
C441 C442 H44A 109.5 . .
C441 C442 H44B 109.5 . .
H44A C442 H44B 109.5 . .
C441 C442 H44C 109.5 . .
H44A C442 H44C 109.5 . .
H44B C442 H44C 109.5 . .
C142 C141 N1 113.6(3) . .
C142 C141 H14A 108.8 . .
N1 C141 H14A 108.8 . .
C142 C141 H14B 108.8 . .
N1 C141 H14B 108.8 . .
H14A C141 H14B 107.7 . .
C531 C532 H53C 109.5 . .
C531 C532 H53D 109.5 . .
H53C C532 H53D 109.5 . .
C531 C532 H53E 109.5 . .
H53C C532 H53E 109.5 . .
H53D C532 H53E 109.5 . .
C442 C441 N4 115.1(3) . .
C442 C441 H44D 108.5 . .
N4 C441 H44D 108.5 . .
C442 C441 H44E 108.5 . .
N4 C441 H44E 108.5 . .
H44D C441 H44E 107.5 . .
C211 C212 H21C 109.5 . .
C211 C212 H21D 109.5 . .
H21C C212 H21D 109.5 . .
C211 C212 H21E 109.5 . .
H21C C212 H21E 109.5 . .
H21D C212 H21E 109.5 . .
C431 C432 H43C 109.5 . .
C431 C432 H43D 109.5 . .
H43C C432 H43D 109.5 . .
C431 C432 H43E 109.5 . .
H43C C432 H43E 109.5 . .
H43D C432 H43E 109.5 . .
C232 C231 N2 115.9(3) . .
C232 C231 H23A 108.3 . .
N2 C231 H23A 108.3 . .
C232 C231 H23B 108.3 . .
N2 C231 H23B 108.3 . .
H23A C231 H23B 107.4 . .
C221 C222 H22C 109.5 . .
C221 C222 H22D 109.5 . .
H22C C222 H22D 109.5 . .
C221 C222 H22E 109.5 . .
H22C C222 H22E 109.5 . .
H22D C222 H22E 109.5 . .
O103 C103 N100 124.4(5) . .
O103 C103 H10A 117.8 . .
N100 C103 H10A 117.8 . .
C121 C122 H12C 109.5 . .
C121 C122 H12D 109.5 . .
H12C C122 H12D 109.5 . .
C121 C122 H12E 109.5 . .
H12C C122 H12E 109.5 . .
H12D C122 H12E 109.5 . .
C131 C132 H13C 109.5 . .
C131 C132 H13D 109.5 . .
H13C C132 H13D 109.5 . .
C131 C132 H13E 109.5 . .
H13C C132 H13E 109.5 . .
H13D C132 H13E 109.5 . .
C521 C522 H52C 109.5 . .
C521 C522 H52D 109.5 . .
H52C C522 H52D 109.5 . .
C521 C522 H52E 109.5 . .
H52C C522 H52E 109.5 . .
H52D C522 H52E 109.5 . .
C141 C142 H14C 109.5 . .
C141 C142 H14D 109.5 . .
H14C C142 H14D 109.5 . .
C141 C142 H14E 109.5 . .
H14C C142 H14E 109.5 . .
H14D C142 H14E 109.5 . .
C411 C412 H41C 109.5 . .
C411 C412 H41D 109.5 . .
H41C C412 H41D 109.5 . .
C411 C412 H41E 109.5 . .
H41C C412 H41E 109.5 . .
H41D C412 H41E 109.5 . .
C33A C332 C331 61.0(7) . .
C33A C332 H33H 169.1 . .
C331 C332 H33H 109.5 . .
C33A C332 H33I 71.2 . .
C331 C332 H33I 109.5 . .
H33H C332 H33I 109.5 . .
C33A C332 H33J 79.9 . .
C331 C332 H33J 109.5 . .
H33H C332 H33J 109.5 . .
H33I C332 H33J 109.5 . .
C33A C332 H33G 109.8 . .
C331 C332 H33G 169.4 . .
H33H C332 H33G 79.1 . .
H33I C332 H33G 60.8 . .
H33J C332 H33G 72.3 . .
C33A C332 H33E 109.6 . .
C331 C332 H33E 79.8 . .
H33H C332 H33E 72.0 . .
H33I C332 H33E 168.8 . .
H33J C332 H33E 60.4 . .
H33G C332 H33E 109.5 . .
C33A C332 H33F 109.0 . .
C331 C332 H33F 70.9 . .
H33H C332 H33F 61.1 . .
H33I C332 H33F 80.2 . .
H33J C332 H33F 168.9 . .
H33G C332 H33F 109.5 . .
H33E C332 H33F 109.5 . .
C203 N200 C202 121.3(7) . .
C203 N200 C201 121.3(6) . .
C202 N200 C201 117.2(5) . .
C241 C242 H24C 109.5 . .
C241 C242 H24D 109.5 . .
H24C C242 H24D 109.5 . .
C241 C242 H24E 109.5 . .
H24C C242 H24E 109.5 . .
H24D C242 H24E 109.5 . .
C231 C232 H23C 109.5 . .
C231 C232 H23D 109.5 . .
H23C C232 H23D 109.5 . .
C231 C232 H23E 109.5 . .
H23C C232 H23E 109.5 . .
H23D C232 H23E 109.5 . .
N200 C201 H20A 109.5 . .
N200 C201 H20B 109.5 . .
H20A C201 H20B 109.5 . .
N200 C201 H20C 109.5 . .
H20A C201 H20C 109.5 . .
H20B C201 H20C 109.5 . .
C34A C342 C341 57.6(7) . .
C34A C342 H34H 165.1 . .
C341 C342 H34H 109.5 . .
C34A C342 H34I 83.3 . .
C341 C342 H34I 109.5 . .
H34H C342 H34I 109.5 . .
C34A C342 H34J 71.7 . .
C341 C342 H34J 109.5 . .
H34H C342 H34J 109.5 . .
H34I C342 H34J 109.5 . .
C34A C342 H34G 110.0 . .
C341 C342 H34G 164.1 . .
H34H C342 H34G 81.2 . .
H34I C342 H34G 76.4 . .
H34J C342 H34G 55.0 . .
C34A C342 H34E 109.7 . .
C341 C342 H34E 69.8 . .
H34H C342 H34E 56.1 . .
H34I C342 H34E 161.6 . .
H34J C342 H34E 87.4 . .
H34G C342 H34E 109.5 . .
C34A C342 H34F 108.7 . .
C341 C342 H34F 85.0 . .
H34H C342 H34F 75.2 . .
H34I C342 H34F 52.8 . .
H34J C342 H34F 161.1 . .
H34G C342 H34F 109.5 . .
H34E C342 H34F 109.5 . .
N100 C101 H10B 109.5 . .
N100 C101 H10C 109.5 . .
H10B C101 H10C 109.5 . .
N100 C101 H10D 109.5 . .
H10B C101 H10D 109.5 . .
H10C C101 H10D 109.5 . .
O203 C203 N200 124.4(9) . .
O203 C203 H20D 117.8 . .
N200 C203 H20D 117.8 . .
N100 C102 H10E 109.5 . .
N100 C102 H10F 109.5 . .
H10E C102 H10F 109.5 . .
N100 C102 H10G 109.5 . .
H10E C102 H10G 109.5 . .
H10F C102 H10G 109.5 . .
N200 C202 H20E 109.5 . .
N200 C202 H20F 109.5 . .
H20E C202 H20F 109.5 . .
N200 C202 H20G 109.5 . .
H20E C202 H20G 109.5 . .
H20F C202 H20G 109.5 . .
C303 N300 C302 120.5(8) . .
C303 N300 C301 124.2(9) . .
C302 N300 C301 115.0(8) . .
C303 N300 C302 143.3(8) . 2_456
C302 N300 C302 96.0(7) . 2_456
C301 N300 C302 21.9(7) . 2_456
C303 N300 C301 132.9(7) . 2_456
C302 N300 C301 15.6(7) . 2_456
C301 N300 C301 102.8(7) . 2_456
C302 N300 C301 82.4(5) 2_456 2_456
O303 C303 N300 130.1(9) . .
O303 C303 H30A 115.0 . .
N300 C303 H30A 115.0 . .
N300 C301 N300 77.2(7) . 2_456
N300 C301 H30B 109.5 . .
N300 C301 H30B 32.4 2_456 .
N300 C301 H30C 109.5 . .
N300 C301 H30C 125.0 2_456 .
H30B C301 H30C 109.5 . .
N300 C301 H30D 109.5 . .
N300 C301 H30D 119.5 2_456 .
H30B C301 H30D 109.5 . .
H30C C301 H30D 109.5 . .
N300 C302 H30E 109.5 . .
N300 C302 H30F 109.5 . .
H30E C302 H30F 109.5 . .
N300 C302 H30G 109.5 . .
H30E C302 H30G 109.5 . .
H30F C302 H30G 109.5 . .
C31A C312 C311 65.4(6) . .
C31A C312 H31H 162.6 . .
C311 C312 H31H 109.5 . .
C31A C312 H31I 87.7 . .
C311 C312 H31I 109.5 . .
H31H C312 H31I 109.5 . .
C31A C312 H31J 60.2 . .
C311 C312 H31J 109.5 . .
H31H C312 H31J 109.5 . .
H31I C312 H31J 109.5 . .
C31A C312 H31G 109.4 . .
C311 C312 H31G 163.5 . .
H31H C312 H31G 70.5 . .
H31I C312 H31G 85.4 . .
H31J C312 H31G 57.0 . .
C31A C312 H31E 109.6 . .
C311 C312 H31E 60.9 . .
H31H C312 H31E 56.3 . .
H31I C312 H31E 150.6 . .
H31J C312 H31E 99.9 . .
H31G C312 H31E 109.5 . .
C31A C312 H31F 109.4 . .
C311 C312 H31F 86.9 . .
H31H C312 H31F 86.3 . .
H31I C312 H31F 41.2 . .
H31J C312 H31F 150.6 . .
H31G C312 H31F 109.5 . .
H31E C312 H31F 109.5 . .
C312 C311 N3 116.0(4) . .
C312 C311 H31E 39.4 . .
N3 C311 H31E 146.7 . .
C312 C311 H31A 108.3 . .
N3 C311 H31A 108.3 . .
H31E C311 H31A 102.5 . .
C312 C311 H31B 108.3 . .
N3 C311 H31B 108.3 . .
H31E C311 H31B 73.3 . .
H31A C311 H31B 107.4 . .
C332 C331 N3 117.3(4) . .
C332 C331 H33F 38.3 . .
N3 C331 H33F 136.4 . .
C332 C331 H33A 108.0 . .
N3 C331 H33A 108.0 . .
H33F C331 H33A 70.1 . .
C332 C331 H33B 108.0 . .
N3 C331 H33B 108.0 . .
H33F C331 H33B 114.1 . .
H33A C331 H33B 107.2 . .
N3 C321 C322 117.1(4) . .
N3 C321 H32F 148.4 . .
C322 C321 H32F 38.2 . .
N3 C321 H32A 108.0 . .
C322 C321 H32A 108.0 . .
H32F C321 H32A 100.6 . .
N3 C321 H32B 108.0 . .
C322 C321 H32B 108.0 . .
H32F C321 H32B 75.1 . .
H32A C321 H32B 107.3 . .
C342 C341 N3 116.6(4) . .
C342 C341 H34E 38.6 . .
N3 C341 H34E 140.7 . .
C342 C341 H34A 108.1 . .
N3 C341 H34A 108.1 . .
H34E C341 H34A 109.3 . .
C342 C341 H34B 108.1 . .
N3 C341 H34B 108.1 . .
H34E C341 H34B 71.2 . .
H34A C341 H34B 107.3 . .
C322 C32A N3 117.0(9) . .
C322 C32A H32C 108.0 . .
N3 C32A H32C 108.0 . .
C322 C32A H32D 108.0 . .
N3 C32A H32D 108.0 . .
H32C C32A H32D 107.3 . .
C332 C33A N3 124.6(12) . .
C332 C33A H33C 106.2 . .
N3 C33A H33C 106.2 . .
C332 C33A H33D 106.2 . .
N3 C33A H33D 106.2 . .
H33C C33A H33D 106.4 . .
C312 C31A N3 112.1(9) . .
C312 C31A H31C 109.2 . .
N3 C31A H31C 109.2 . .
C312 C31A H31D 109.2 . .
N3 C31A H31D 109.2 . .
H31C C31A H31D 107.9 . .
C342 C34A N3 129.5(13) . .
C342 C34A H34C 104.9 . .
N3 C34A H34C 104.9 . .
C342 C34A H34D 104.9 . .
N3 C34A H34D 104.9 . .
H34C C34A H34D 105.8 . .
B102 Sn1 B105 80.22(12) . .
B102 Sn1 B101 47.04(12) . .
B105 Sn1 B101 46.93(12) . .
B102 Sn1 B104 79.98(12) . .
B105 Sn1 B104 46.78(12) . .
B101 Sn1 B104 80.06(12) . .
B102 Sn1 B103 46.81(12) . .
B105 Sn1 B103 79.99(12) . .
B101 Sn1 B103 80.13(12) . .
B104 Sn1 B103 46.70(12) . .
B102 Sn1 Ag1 140.87(8) . .
B105 Sn1 Ag1 133.53(9) . .
B101 Sn1 Ag1 136.62(8) . .
B104 Sn1 Ag1 135.62(8) . .
B103 Sn1 Ag1 140.17(9) . .
B201 Sn2 B202 47.16(12) . .
B201 Sn2 B203 80.02(12) . .
B202 Sn2 B203 46.63(12) . .
B201 Sn2 B205 46.97(13) . .
B202 Sn2 B205 80.23(13) . .
B203 Sn2 B205 79.79(12) . .
B201 Sn2 B204 79.72(12) . .
B202 Sn2 B204 79.71(13) . .
B203 Sn2 B204 46.64(12) . .
B205 Sn2 B204 46.41(12) . .
B201 Sn2 Ag1 143.32(9) . .
B202 Sn2 Ag1 144.83(9) . .
B203 Sn2 Ag1 135.30(8) . .
B205 Sn2 Ag1 133.18(9) . .
B204 Sn2 Ag1 129.14(9) . .
B301 Sn3 B305 46.60(12) . .
B301 Sn3 B302 47.19(12) . .
B305 Sn3 B302 79.92(12) . .
B301 Sn3 B303 80.18(12) . .
B305 Sn3 B303 79.83(12) . .
B302 Sn3 B303 46.70(12) . .
B301 Sn3 B304 80.00(13) . .
B305 Sn3 B304 46.78(13) . .
B302 Sn3 B304 79.86(12) . .
B303 Sn3 B304 46.69(12) . .
B301 Sn3 Ag1 144.12(9) . .
B305 Sn3 Ag1 131.29(8) . .
B302 Sn3 Ag1 147.42(9) . .
B303 Sn3 Ag1 135.08(9) . .
B304 Sn3 Ag1 126.47(8) . .
Sn3 Ag1 Sn2 118.306(12) . .
Sn3 Ag1 Sn1 119.475(12) . .
Sn2 Ag1 Sn1 120.970(11) . .

loop_
_geom_bond_atom_site_label_1
_geom_bond_atom_site_label_2
_geom_bond_distance
_geom_bond_site_symmetry_2
B103 B108 1.777(5) .
B103 B107 1.778(5) .
B103 B102 1.868(5) .
B103 B104 1.868(5) .
B103 Sn1 2.357(3) .
B103 H103 1.1000 .
B101 B110 1.772(5) .
B101 B106 1.774(5) .
B101 B105 1.869(5) .
B101 B102 1.873(5) .
B101 Sn1 2.348(3) .
B101 H101 1.1000 .
B204 B208 1.769(5) .
B204 B207 1.769(5) .
B204 B205 1.858(5) .
B204 B203 1.866(5) .
B204 Sn2 2.360(4) .
B204 H204 1.1000 .
B203 B207 1.774(5) .
B203 B206 1.781(5) .
B203 B202 1.861(5) .
B203 Sn2 2.353(3) .
B203 H203 1.1000 .
B108 B111 1.776(5) .
B108 B109 1.780(5) .
B108 B107 1.784(5) .
B108 B104 1.785(5) .
B108 H108 1.1000 .
B104 B109 1.775(5) .
B104 B105 1.867(5) .
B104 Sn1 2.356(3) .
B104 H104 1.1000 .
B304 B308 1.765(5) .
B304 B307 1.776(5) .
B304 B303 1.863(5) .
B304 B305 1.866(5) .
B304 Sn3 2.352(4) .
B304 H304 1.1000 .
B303 B306 1.771(5) .
B303 B307 1.772(5) .
B303 B302 1.863(5) .
B303 Sn3 2.350(3) .
B303 H303 1.1000 .
B301 B310 1.771(5) .
B301 B309 1.777(5) .
B301 B305 1.858(5) .
B301 B302 1.880(5) .
B301 Sn3 2.348(3) .
B301 H301 1.1000 .
B209 B205 1.771(5) .
B209 B201 1.775(5) .
B209 B211 1.776(5) .
B209 B208 1.784(5) .
B209 B210 1.785(6) .
B209 H209 1.1000 .
B105 B110 1.779(5) .
B105 B109 1.786(5) .
B105 Sn1 2.347(3) .
B105 H105 1.1000 .
B109 B111 1.777(5) .
B109 B110 1.794(5) .
B109 H109 1.1000 .
B207 B206 1.782(6) .
B207 B208 1.786(5) .
B207 B211 1.792(5) .
B207 H207 1.1000 .
B201 B210 1.771(5) .
B201 B205 1.872(5) .
B201 B202 1.877(5) .
B201 Sn2 2.343(3) .
B201 H201 1.1000 .
B308 B311 1.778(5) .
B308 B305 1.779(6) .
B308 B307 1.787(5) .
B308 B309 1.792(6) .
B308 H308 1.1000 .
B307 B311 1.787(6) .
B307 B306 1.789(5) .
B307 H307 1.1000 .
B102 B106 1.776(5) .
B102 B107 1.777(5) .
B102 Sn1 2.346(3) .
B102 H102 1.1000 .
B305 B309 1.764(5) .
B305 Sn3 2.349(4) .
B305 H305 1.1000 .
B310 B302 1.771(5) .
B310 B311 1.782(6) .
B310 B306 1.783(5) .
B310 B309 1.786(5) .
B310 H310 1.1000 .
B302 B306 1.767(5) .
B302 Sn3 2.349(3) .
B302 H302 1.1000 .
B309 B311 1.780(6) .
B309 H309 1.1000 .
B202 B210 1.778(5) .
B202 B206 1.783(5) .
B202 Sn2 2.350(3) .
B202 H202 1.1000 .
B107 B111 1.781(5) .
B107 B106 1.791(5) .
B107 H107 1.1000 .
B205 B208 1.774(5) .
B205 Sn2 2.356(4) .
B205 H205 1.1000 .
B106 B111 1.776(5) .
B106 B110 1.790(5) .
B106 H106 1.1000 .
B111 B110 1.777(5) .
B111 H111 1.1000 .
B306 B311 1.782(5) .
B306 H306 1.1000 .
B208 B211 1.776(6) .
B208 H208 1.1000 .
B206 B211 1.787(6) .
B206 B210 1.793(5) .
B206 H206 1.1000 .
B311 H311 1.1000 .
B211 B210 1.778(6) .
B211 H211 1.1000 .
B110 H110 1.1000 .
B210 H210 1.1000 .
N5 C541 1.517(4) .
N5 C521 1.520(4) .
N5 C531 1.521(4) .
N5 C511 1.524(4) .
N4 C421 1.514(4) .
N4 C431 1.517(4) .
N4 C411 1.522(4) .
N4 C441 1.529(4) .
N1 C131 1.514(4) .
N1 C121 1.518(4) .
N1 C141 1.519(4) .
N1 C111 1.523(4) .
N2 C211 1.518(4) .
N2 C231 1.519(4) .
N2 C221 1.522(5) .
N2 C241 1.528(4) .
N3 C34A 1.427(15) .
N3 C321 1.492(5) .
N3 C33A 1.514(15) .
N3 C311 1.526(5) .
N3 C341 1.532(5) .
N3 C331 1.543(6) .
N3 C32A 1.582(13) .
N3 C31A 1.596(14) .
C541 C542 1.521(4) .
C541 H54A 0.9700 .
C541 H54B 0.9700 .
C121 C122 1.506(5) .
C121 H12A 0.9700 .
C121 H12B 0.9700 .
C211 C212 1.504(5) .
C211 H21A 0.9700 .
C211 H21B 0.9700 .
C421 C422 1.505(4) .
C421 H42A 0.9700 .
C421 H42B 0.9700 .
C111 C112 1.507(5) .
C111 H11A 0.9700 .
C111 H11B 0.9700 .
C521 C522 1.520(5) .
C521 H52A 0.9700 .
C521 H52B 0.9700 .
C241 C242 1.507(5) .
C241 H24A 0.9700 .
C241 H24B 0.9700 .
C512 C511 1.509(5) .
C512 H51A 0.9600 .
C512 H51B 0.9600 .
C512 H51C 0.9600 .
C131 C132 1.518(5) .
C131 H13A 0.9700 .
C131 H13B 0.9700 .
N100 C103 1.318(6) .
N100 C102 1.445(7) .
N100 C101 1.447(6) .
C531 C532 1.515(5) .
C531 H53A 0.9700 .
C531 H53B 0.9700 .
C542 H54C 0.9600 .
C542 H54D 0.9600 .
C542 H54E 0.9600 .
C221 C222 1.515(5) .
C221 H22A 0.9700 .
C221 H22B 0.9700 .
C511 H51D 0.9700 .
C511 H51E 0.9700 .
C431 C432 1.515(5) .
C431 H43A 0.9700 .
C431 H43B 0.9700 .
C422 H42C 0.9600 .
C422 H42D 0.9600 .
C422 H42E 0.9600 .
C411 C412 1.507(6) .
C411 H41A 0.9700 .
C411 H41B 0.9700 .
C322 C32A 1.433(15) .
C322 C321 1.524(5) .
C322 H32H 0.9600 .
C322 H32I 0.9600 .
C322 H32J 0.9600 .
C322 H32G 0.9600 .
C322 H32E 0.9600 .
C322 H32F 0.9600 .
O103 C103 1.223(6) .
C112 H11C 0.9600 .
C112 H11D 0.9600 .
C112 H11E 0.9600 .
C442 C441 1.514(5) .
C442 H44A 0.9600 .
C442 H44B 0.9600 .
C442 H44C 0.9600 .
C141 C142 1.515(6) .
C141 H14A 0.9700 .
C141 H14B 0.9700 .
C532 H53C 0.9600 .
C532 H53D 0.9600 .
C532 H53E 0.9600 .
C441 H44D 0.9700 .
C441 H44E 0.9700 .
C212 H21C 0.9600 .
C212 H21D 0.9600 .
C212 H21E 0.9600 .
C432 H43C 0.9600 .
C432 H43D 0.9600 .
C432 H43E 0.9600 .
C231 C232 1.507(6) .
C231 H23A 0.9700 .
C231 H23B 0.9700 .
C222 H22C 0.9600 .
C222 H22D 0.9600 .
C222 H22E 0.9600 .
C103 H10A 0.9300 .
C122 H12C 0.9600 .
C122 H12D 0.9600 .
C122 H12E 0.9600 .
C132 H13C 0.9600 .
C132 H13D 0.9600 .
C132 H13E 0.9600 .
C522 H52C 0.9600 .
C522 H52D 0.9600 .
C522 H52E 0.9600 .
C142 H14C 0.9600 .
C142 H14D 0.9600 .
C142 H14E 0.9600 .
C412 H41C 0.9600 .
C412 H41D 0.9600 .
C412 H41E 0.9600 .
C332 C33A 1.386(14) .
C332 C331 1.463(7) .
C332 H33H 0.9600 .
C332 H33I 0.9600 .
C332 H33J 0.9600 .
C332 H33G 0.9600 .
C332 H33E 0.9600 .
C332 H33F 0.9600 .
N200 C203 1.330(8) .
N200 C202 1.463(9) .
N200 C201 1.475(7) .
C242 H24C 0.9600 .
C242 H24D 0.9600 .
C242 H24E 0.9600 .
C232 H23C 0.9600 .
C232 H23D 0.9600 .
C232 H23E 0.9600 .
C201 H20A 0.9600 .
C201 H20B 0.9600 .
C201 H20C 0.9600 .
C342 C34A 1.387(19) .
C342 C341 1.459(7) .
C342 H34H 0.9600 .
C342 H34I 0.9600 .
C342 H34J 0.9600 .
C342 H34G 0.9600 .
C342 H34E 0.9600 .
C342 H34F 0.9600 .
O203 C203 1.178(9) .
C101 H10B 0.9600 .
C101 H10C 0.9600 .
C101 H10D 0.9600 .
C203 H20D 0.9300 .
C102 H10E 0.9600 .
C102 H10F 0.9600 .
C102 H10G 0.9600 .
C202 H20E 0.9600 .
C202 H20F 0.9600 .
C202 H20G 0.9600 .
O303 C303 1.165(9) .
N300 C303 1.377(10) .
N300 C302 1.454(11) .
N300 C301 1.458(12) .
N300 C302 1.765(14) 2_456
N300 C301 1.958(16) 2_456
C303 H30A 0.9300 .
C301 N300 1.958(16) 2_456
C301 H30B 0.9600 .
C301 H30C 0.9600 .
C301 H30D 0.9600 .
C302 H30E 0.9600 .
C302 H30F 0.9600 .
C302 H30G 0.9600 .
C312 C31A 1.484(14) .
C312 C311 1.487(7) .
C312 H31H 0.9600 .
C312 H31I 0.9600 .
C312 H31J 0.9600 .
C312 H31G 0.9600 .
C312 H31E 0.9600 .
C312 H31F 0.9600 .
C311 H31A 0.9700 .
C311 H31B 0.9700 .
C331 H33A 0.9700 .
C331 H33B 0.9700 .
C321 H32A 0.9700 .
C321 H32B 0.9700 .
C341 H34A 0.9700 .
C341 H34B 0.9700 .
C32A H32C 0.9700 .
C32A H32D 0.9700 .
C33A H33C 0.9700 .
C33A H33D 0.9700 .
C31A H31C 0.9700 .
C31A H31D 0.9700 .
C34A H34C 0.9700 .
C34A H34D 0.9700 .
Sn1 Ag1 2.6751(3) .
Sn2 Ag1 2.6749(3) .
Sn3 Ag1 2.6687(4) .
